data_4302128
loop_
_publ_author_name
'Tomoyuki Akutagawa'
'Kozo Shitagami'
'Masaki Aonuma'
'Shin-ichiro Noro'
'Takayoshi Nakamura'

_publ_section_title
;
Ferromagnetic and Antiferromagnetic Coupling of [Ni(dmit)2]-Anion Layers
Induced by Cs+2(benzo[18]crown-6)3 Supramolecule
;
_journal_name_full 'Inorganic Chemistry'
_journal_page_first 4454
_journal_page_last 4461
_journal_paper_doi 10.1021/ic9001847
_journal_volume 48
_journal_year 2009
_chemical_formula_moiety 'C30 H36 Cs Ni O9 S10 '
_chemical_formula_sum 'C30 H36 Cs Ni O9 S10'
_chemical_formula_weight 1052.81
_space_group_IT_number 2
_symmetry_cell_setting triclinic
_symmetry_Int_Tables_number 2
_symmetry_space_group_name_Hall '-P 1'
_symmetry_space_group_name_H-M 'P -1'
_cell_angle_alpha 78.3394(18)
_cell_angle_beta 77.0109(16)
_cell_angle_gamma 70.6358(15)
_cell_formula_units_Z 4
_cell_length_a 12.7899(7)
_cell_length_b 13.0539(7)
_cell_length_c 27.1703(15)
_cell_measurement_reflns_used 30275
_cell_measurement_temperature 296.1
_cell_measurement_theta_max 27.4
_cell_measurement_theta_min 3.1
_cell_volume 4129.8(4)
_computing_cell_refinement PROCESS-AUTO
_computing_data_collection PROCESS-AUTO
_computing_data_reduction CrystalStructure
_computing_publication_material 'CrystalStructure 3.8'
_computing_structure_refinement SHELXL
_computing_structure_solution SHELXS97
_diffrn_detector_area_resol_mean 10.00
_diffrn_measured_fraction_theta_full 0.984
_diffrn_measured_fraction_theta_max 0.984
_diffrn_measurement_device_type 'Rigaku RAXIS-RAPID'
_diffrn_measurement_method \w
_diffrn_radiation_type 'Mo K\a'
_diffrn_radiation_wavelength 0.71075
_diffrn_reflns_av_R_equivalents 0.031
_diffrn_reflns_limit_h_max 16
_diffrn_reflns_limit_h_min -16
_diffrn_reflns_limit_k_max 16
_diffrn_reflns_limit_k_min -16
_diffrn_reflns_limit_l_max 35
_diffrn_reflns_limit_l_min -35
_diffrn_reflns_number 40252
_diffrn_reflns_theta_full 27.44
_diffrn_reflns_theta_max 27.44
_exptl_absorpt_coefficient_mu 1.892
_exptl_absorpt_correction_T_max 0.828
_exptl_absorpt_correction_T_min 0.430
_exptl_absorpt_correction_type multi-scan
_exptl_absorpt_process_details
;
    Higashi, T. (1995). Program for Absorption Correction.
    Rigaku Corporation, Tokyo, Japan.
;
_exptl_crystal_colour black
_exptl_crystal_density_diffrn 1.693
_exptl_crystal_density_method 'not measured'
_exptl_crystal_description platelet
_exptl_crystal_F_000 2124.00
_exptl_crystal_size_max 0.30
_exptl_crystal_size_mid 0.20
_exptl_crystal_size_min 0.10
_refine_diff_density_max 1.38
_refine_diff_density_min -0.60
_refine_ls_extinction_method none
_refine_ls_goodness_of_fit_ref 1.038
_refine_ls_hydrogen_treatment refall
_refine_ls_number_parameters 923
_refine_ls_number_reflns 18565
_refine_ls_R_factor_gt 0.0401
_refine_ls_shift/su_max 0.0080
_refine_ls_structure_factor_coef Fsqd
_refine_ls_weighting_details 'w = 1/[\s^2^(Fo^2^)+(0.0545P)^2^+1.9175P] where P=(Fo^2^+2Fc^2^)/3'
_refine_ls_weighting_scheme calc
_refine_ls_wR_factor_ref 0.1137
_reflns_number_gt 13645
_reflns_number_total 18565
_reflns_threshold_expression F^2^>2.0\s(F^2^)
_cod_data_source_file ic9001847_si_002_1.cif
_cod_data_source_block '_TA'
_cod_original_formula_sum 'C30 H36 Cs Ni O9 S10 '
_cod_database_code 4302128

loop_
_symmetry_equiv_pos_site_id
_symmetry_equiv_pos_as_xyz
1 +X,+Y,+Z
2 -X,-Y,-Z

loop_
_atom_site_label
_atom_site_type_symbol
_atom_site_fract_x
_atom_site_fract_y
_atom_site_fract_z
_atom_site_U_iso_or_equiv
_atom_site_adp_type
_atom_site_occupancy
_atom_site_symmetry_multiplicity
_atom_site_calc_flag
_atom_site_refinement_flags
_atom_site_disorder_assembly
_atom_site_disorder_group
Cs(1) Cs 0.424964(19) -0.00708(2) 0.225754(9) 0.05275(6) Uani 1.00 1 d . . .
Cs(2) Cs 0.78689(2) -0.09404(2) 0.256778(10) 0.06028(7) Uani 1.00 1 d . . .
Ni(1) Ni 0.57680(4) 0.38069(4) -0.041846(17) 0.04317(11) Uani 1.00 1 d . . .
Ni(2) Ni 0.0000 0.0000 0.5000 0.05047(15) Uani 1.00 2 d S . .
Ni(3) Ni 0.5000 0.0000 0.5000 0.04305(14) Uani 1.00 2 d S . .
S(1) S 0.72499(8) 0.43636(8) -0.06094(4) 0.0522(2) Uani 1.00 1 d . . .
S(2) S 0.96074(8) 0.32542(9) -0.03523(4) 0.0584(2) Uani 1.00 1 d . . .
S(3) S 1.13644(9) 0.13810(11) 0.01023(4) 0.0677(2) Uani 1.00 1 d . . .
S(4) S 0.90248(8) 0.13279(9) 0.01940(4) 0.0565(2) Uani 1.00 1 d . . .
S(5) S 0.66296(8) 0.22510(9) -0.00188(4) 0.0571(2) Uani 1.00 1 d . . .
S(6) S 0.42813(8) 0.32628(8) -0.01869(4) 0.0537(2) Uani 1.00 1 d . . .
S(7) S 0.19272(8) 0.42903(9) -0.04409(5) 0.0600(2) Uani 1.00 1 d . . .
S(8) S 0.01941(10) 0.60062(12) -0.09771(7) 0.0905(4) Uani 1.00 1 d . . .
S(9) S 0.25009(8) 0.61480(8) -0.10739(4) 0.0592(2) Uani 1.00 1 d . . .
S(10) S 0.49153(8) 0.52879(8) -0.08751(4) 0.0566(2) Uani 1.00 1 d . . .
S(11) S 0.17806(9) -0.08402(9) 0.48161(5) 0.0632(2) Uani 1.00 1 d . . .
S(12) S 0.31214(10) -0.32304(9) 0.50681(5) 0.0682(2) Uani 1.00 1 d . . .
S(13) S 0.33348(14) -0.55374(11) 0.55367(6) 0.0932(4) Uani 1.00 1 d . . .
S(14) S 0.11089(11) -0.38405(10) 0.55291(5) 0.0756(3) Uani 1.00 1 d . . .
S(15) S -0.04059(9) -0.15080(9) 0.53248(5) 0.0636(2) Uani 1.00 1 d . . .
S(16) S 0.56468(8) 0.13719(8) 0.46818(4) 0.0533(2) Uani 1.00 1 d . . .
S(17) S 0.44818(9) 0.37266(9) 0.42664(4) 0.0626(2) Uani 1.00 1 d . . .
S(18) S 0.24594(12) 0.56150(10) 0.40781(5) 0.0770(3) Uani 1.00 1 d . . .
S(19) S 0.22828(9) 0.34011(9) 0.45603(5) 0.0630(2) Uani 1.00 1 d . . .
S(20) S 0.32765(7) 0.09948(8) 0.49632(4) 0.0538(2) Uani 1.00 1 d . . .
O(1) O 0.1957(2) 0.1568(2) 0.28302(11) 0.0690(8) Uani 1.00 1 d . . .
O(2) O 0.2430(2) -0.0703(2) 0.31384(12) 0.0694(7) Uani 1.00 1 d . . .
O(3) O 0.2423(3) -0.1518(2) 0.22127(13) 0.0801(9) Uani 1.00 1 d . . .
O(4) O 0.4208(3) -0.1208(3) 0.13946(14) 0.0868(10) Uani 1.00 1 d . . .
O(5) O 0.3655(2) 0.1106(2) 0.11253(12) 0.0788(9) Uani 1.00 1 d . . .
O(6) O 0.2577(2) 0.2371(2) 0.19074(11) 0.0647(7) Uani 1.00 1 d . . .
O(7) O 0.6683(2) -0.2554(2) 0.20959(10) 0.0582(6) Uani 1.00 1 d . . .
O(8) O 0.6643(2) -0.0577(2) 0.14573(10) 0.0605(6) Uani 1.00 1 d . . .
O(9) O 0.6298(3) 0.1294(3) 0.18762(14) 0.0907(10) Uani 1.00 1 d . . .
O(10) O 0.5205(3) 0.1271(2) 0.28528(12) 0.0849(10) Uani 1.00 1 d . . .
O(11) O 0.5811(2) -0.0670(2) 0.35107(12) 0.0744(8) Uani 1.00 1 d . . .
O(12) O 0.5860(2) -0.2484(2) 0.30617(10) 0.0562(6) Uani 1.00 1 d . . .
O(13) O 0.8740(2) 0.0064(2) 0.33374(9) 0.0590(6) Uani 1.00 1 d . . .
O(14) O 0.8756(2) -0.2150(2) 0.35880(11) 0.0672(7) Uani 1.00 1 d . . .
O(15) O 0.9556(3) -0.3441(3) 0.27988(15) 0.0944(11) Uani 1.00 1 d . . .
O(16) O 0.9858(2) -0.2525(3) 0.17749(14) 0.0883(10) Uani 1.00 1 d . . .
O(17) O 0.9624(2) -0.0179(3) 0.15368(12) 0.0720(8) Uani 1.00 1 d . . .
O(18) O 0.9292(2) 0.0864(2) 0.24070(10) 0.0647(7) Uani 1.00 1 d . . .
C(1) C 0.8223(2) 0.3278(2) -0.03252(13) 0.0448(7) Uani 1.00 1 d . . .
C(2) C 1.0066(3) 0.1966(3) -0.00146(14) 0.0522(8) Uani 1.00 1 d . . .
C(3) C 0.7951(2) 0.2368(3) -0.00668(13) 0.0475(7) Uani 1.00 1 d . . .
C(4) C 0.3312(2) 0.4289(2) -0.04946(13) 0.0444(7) Uani 1.00 1 d . . .
C(5) C 0.1472(3) 0.5504(3) -0.08394(17) 0.0577(9) Uani 1.00 1 d . . .
C(6) C 0.3584(2) 0.5167(2) -0.07903(14) 0.0466(7) Uani 1.00 1 d . . .
C(7) C 0.1847(3) -0.2175(3) 0.50625(16) 0.0564(9) Uani 1.00 1 d . . .
C(8) C 0.2560(4) -0.4269(3) 0.53820(17) 0.0671(11) Uani 1.00 1 d . . .
C(9) C 0.0903(3) -0.2459(3) 0.52838(15) 0.0560(9) Uani 1.00 1 d . . .
C(10) C 0.4457(3) 0.2413(3) 0.45626(13) 0.0484(8) Uani 1.00 1 d . . .
C(11) C 0.3047(3) 0.4317(3) 0.42912(15) 0.0586(9) Uani 1.00 1 d . . .
C(12) C 0.3417(3) 0.2263(3) 0.46913(14) 0.0493(8) Uani 1.00 1 d . . .
C(13) C 0.1564(4) 0.1107(4) 0.33342(17) 0.0743(12) Uani 1.00 1 d . . .
C(14) C 0.1391(3) 0.0072(4) 0.33109(18) 0.0709(12) Uani 1.00 1 d . . .
C(15) C 0.2328(4) -0.1735(4) 0.3132(2) 0.0863(15) Uani 1.00 1 d . . .
C(16) C 0.1819(5) -0.1801(5) 0.2724(2) 0.1008(18) Uani 1.00 1 d . . .
C(17) C 0.3282(4) -0.2361(3) 0.2002(2) 0.0809(14) Uani 1.00 1 d . . .
C(18) C 0.3634(4) -0.2001(4) 0.1450(2) 0.0793(14) Uani 1.00 1 d . . .
C(19) C 0.4490(6) -0.0672(6) 0.0904(2) 0.120(2) Uani 1.00 1 d . . .
C(20) C 0.3701(6) 0.0318(6) 0.0792(2) 0.123(2) Uani 1.00 1 d . . .
C(21) C 0.2740(3) 0.2046(3) 0.10681(17) 0.0642(10) Uani 1.00 1 d . . .
C(22) C 0.2747(3) 0.2840(3) 0.13840(17) 0.0610(10) Uani 1.00 1 d . . .
C(23) C 0.2458(3) 0.3014(3) 0.22736(18) 0.0595(10) Uani 1.00 1 d . . .
C(24) C 0.2686(4) 0.4006(3) 0.2176(2) 0.0794(14) Uani 1.00 1 d . . .
C(25) C 0.2544(5) 0.4566(4) 0.2584(3) 0.100(2) Uani 1.00 1 d . . .
C(26) C 0.2182(5) 0.4159(4) 0.3065(3) 0.106(2) Uani 1.00 1 d . . .
C(27) C 0.1965(4) 0.3157(4) 0.3173(2) 0.0843(14) Uani 1.00 1 d . . .
C(28) C 0.2112(3) 0.2575(3) 0.27756(17) 0.0608(10) Uani 1.00 1 d . . .
C(29) C 0.6986(4) -0.2496(3) 0.15485(15) 0.0682(11) Uani 1.00 1 d . . .
C(30) C 0.7439(3) -0.1580(4) 0.13411(16) 0.0697(12) Uani 1.00 1 d . . .
C(31) C 0.7050(4) 0.0308(4) 0.11960(17) 0.0721(12) Uani 1.00 1 d . . .
C(32) C 0.6290(5) 0.1326(4) 0.13410(18) 0.0815(14) Uani 1.00 1 d . . .
C(33) C 0.5667(5) 0.2236(4) 0.2041(2) 0.0937(17) Uani 1.00 1 d . . .
C(34) C 0.5540(4) 0.2186(3) 0.26005(19) 0.0685(11) Uani 1.00 1 d . . .
C(35) C 0.4943(4) 0.1232(3) 0.33846(17) 0.0743(12) Uani 1.00 1 d . . .
C(36) C 0.4799(4) 0.0142(4) 0.36143(18) 0.0762(13) Uani 1.00 1 d . . .
C(37) C 0.5853(4) -0.1722(4) 0.37866(17) 0.0740(12) Uani 1.00 1 d . . .
C(38) C 0.5304(3) -0.2347(3) 0.35750(15) 0.0611(10) Uani 1.00 1 d . . .
C(39) C 0.5712(3) -0.3292(3) 0.28529(14) 0.0505(8) Uani 1.00 1 d . . .
C(40) C 0.5144(3) -0.4032(3) 0.31159(17) 0.0640(10) Uani 1.00 1 d . . .
C(41) C 0.5026(4) -0.4807(3) 0.2863(2) 0.0819(14) Uani 1.00 1 d . . .
C(42) C 0.5468(5) -0.4846(4) 0.2362(2) 0.0886(15) Uani 1.00 1 d . . .
C(43) C 0.6060(4) -0.4129(3) 0.20970(19) 0.0725(12) Uani 1.00 1 d . . .
C(44) C 0.6171(3) -0.3338(3) 0.23359(15) 0.0536(8) Uani 1.00 1 d . . .
C(45) C 0.8419(3) -0.0406(4) 0.38541(15) 0.0662(11) Uani 1.00 1 d . . .
C(46) C 0.9053(3) -0.1603(4) 0.39092(16) 0.0683(11) Uani 1.00 1 d . . .
C(47) C 0.9275(4) -0.3302(4) 0.3669(2) 0.0850(15) Uani 1.00 1 d . . .
C(48) C 0.9027(5) -0.3811(4) 0.3284(2) 0.0962(17) Uani 1.00 1 d . . .
C(49) C 0.9531(5) -0.3996(4) 0.2405(2) 0.1006(18) Uani 1.00 1 d . . .
C(50) C 1.0263(5) -0.3638(5) 0.1939(2) 0.106(2) Uani 1.00 1 d . . .
C(51) C 1.0708(4) -0.2088(5) 0.1490(2) 0.0893(17) Uani 1.00 1 d . . .
C(52) C 1.0259(4) -0.1043(5) 0.1223(2) 0.0933(17) Uani 1.00 1 d . . .
C(53) C 1.0305(4) 0.0396(4) 0.16010(19) 0.0827(14) Uani 1.00 1 d . . .
C(54) C 0.9675(5) 0.1289(4) 0.18892(18) 0.0901(17) Uani 1.00 1 d . . .
C(55) C 0.8746(3) 0.1624(3) 0.27323(15) 0.0550(9) Uani 1.00 1 d . . .
C(56) C 0.8489(4) 0.2751(4) 0.25939(19) 0.0742(12) Uani 1.00 1 d . . .
C(57) C 0.7912(4) 0.3444(4) 0.2962(2) 0.0847(14) Uani 1.00 1 d . . .
C(58) C 0.7604(4) 0.3019(4) 0.3453(2) 0.0852(15) Uani 1.00 1 d . . .
C(59) C 0.7855(3) 0.1904(4) 0.35929(18) 0.0704(12) Uani 1.00 1 d . . .
C(60) C 0.8429(3) 0.1191(3) 0.32392(14) 0.0531(8) Uani 1.00 1 d . . .
H(1) H 0.0863 0.1610 0.3477 0.089 Uiso 1.00 1 c R . .
H(2) H 0.2112 0.0986 0.3552 0.089 Uiso 1.00 1 c R . .
H(3) H 0.1065 -0.0216 0.3646 0.085 Uiso 1.00 1 c R . .
H(4) H 0.0869 0.0192 0.3080 0.085 Uiso 1.00 1 c R . .
H(5) H 0.1885 -0.1943 0.3454 0.104 Uiso 1.00 1 c R . .
H(6) H 0.3071 -0.2264 0.3110 0.104 Uiso 1.00 1 c R . .
H(7) H 0.1055 -0.1312 0.2760 0.121 Uiso 1.00 1 c R . .
H(8) H 0.1780 -0.2542 0.2756 0.121 Uiso 1.00 1 c R . .
H(9) H 0.3025 -0.2998 0.2041 0.097 Uiso 1.00 1 c R . .
H(10) H 0.3917 -0.2563 0.2178 0.097 Uiso 1.00 1 c R . .
H(11) H 0.4125 -0.2628 0.1288 0.095 Uiso 1.00 1 c R . .
H(12) H 0.2977 -0.1687 0.1286 0.095 Uiso 1.00 1 c R . .
H(13) H 0.5211 -0.0550 0.0876 0.144 Uiso 1.00 1 c R . .
H(14) H 0.4571 -0.1143 0.0655 0.144 Uiso 1.00 1 c R . .
H(15) H 0.2969 0.0210 0.0840 0.147 Uiso 1.00 1 c R . .
H(16) H 0.3892 0.0613 0.0438 0.147 Uiso 1.00 1 c R . .
H(17) H 0.2045 0.1854 0.1173 0.077 Uiso 1.00 1 c R . .
H(18) H 0.2788 0.2371 0.0713 0.077 Uiso 1.00 1 c R . .
H(19) H 0.3460 0.2999 0.1295 0.073 Uiso 1.00 1 c R . .
H(20) H 0.2152 0.3519 0.1325 0.073 Uiso 1.00 1 c R . .
H(21) H 0.2929 0.4295 0.1845 0.095 Uiso 1.00 1 c R . .
H(22) H 0.2702 0.5231 0.2523 0.120 Uiso 1.00 1 c R . .
H(23) H 0.2077 0.4557 0.3329 0.127 Uiso 1.00 1 c R . .
H(24) H 0.1723 0.2879 0.3507 0.101 Uiso 1.00 1 c R . .
H(25) H 0.6329 -0.2400 0.1402 0.082 Uiso 1.00 1 c R . .
H(26) H 0.7545 -0.3175 0.1461 0.082 Uiso 1.00 1 c R . .
H(27) H 0.8108 -0.1691 0.1482 0.084 Uiso 1.00 1 c R . .
H(28) H 0.7653 -0.1553 0.0974 0.084 Uiso 1.00 1 c R . .
H(29) H 0.7133 0.0324 0.0831 0.087 Uiso 1.00 1 c R . .
H(30) H 0.7783 0.0205 0.1276 0.087 Uiso 1.00 1 c R . .
H(31) H 0.5539 0.1413 0.1288 0.098 Uiso 1.00 1 c R . .
H(32) H 0.6534 0.1936 0.1140 0.098 Uiso 1.00 1 c R . .
H(33) H 0.4929 0.2430 0.1948 0.112 Uiso 1.00 1 c R . .
H(34) H 0.6004 0.2808 0.1871 0.112 Uiso 1.00 1 c R . .
H(35) H 0.6249 0.2141 0.2688 0.082 Uiso 1.00 1 c R . .
H(36) H 0.4983 0.2848 0.2709 0.082 Uiso 1.00 1 c R . .
H(37) H 0.4255 0.1807 0.3477 0.089 Uiso 1.00 1 c R . .
H(38) H 0.5543 0.1343 0.3511 0.089 Uiso 1.00 1 c R . .
H(39) H 0.4560 0.0121 0.3980 0.091 Uiso 1.00 1 c R . .
H(40) H 0.4225 0.0016 0.3474 0.091 Uiso 1.00 1 c R . .
H(41) H 0.5490 -0.1641 0.4137 0.089 Uiso 1.00 1 c R . .
H(42) H 0.6634 -0.2147 0.3791 0.089 Uiso 1.00 1 c R . .
H(43) H 0.5361 -0.3057 0.3781 0.073 Uiso 1.00 1 c R . .
H(44) H 0.4513 -0.1948 0.3580 0.073 Uiso 1.00 1 c R . .
H(45) H 0.4842 -0.4011 0.3460 0.077 Uiso 1.00 1 c R . .
H(46) H 0.4642 -0.5301 0.3040 0.098 Uiso 1.00 1 c R . .
H(47) H 0.5373 -0.5356 0.2195 0.106 Uiso 1.00 1 c R . .
H(48) H 0.6384 -0.4179 0.1757 0.087 Uiso 1.00 1 c R . .
H(49) H 0.7616 -0.0305 0.3927 0.079 Uiso 1.00 1 c R . .
H(50) H 0.8599 -0.0052 0.4091 0.079 Uiso 1.00 1 c R . .
H(51) H 0.9854 -0.1694 0.3824 0.082 Uiso 1.00 1 c R . .
H(52) H 0.8891 -0.1927 0.4261 0.082 Uiso 1.00 1 c R . .
H(53) H 0.8989 -0.3603 0.4010 0.102 Uiso 1.00 1 c R . .
H(54) H 1.0082 -0.3459 0.3638 0.102 Uiso 1.00 1 c R . .
H(55) H 0.9308 -0.4603 0.3355 0.115 Uiso 1.00 1 c R . .
H(56) H 0.8222 -0.3603 0.3295 0.115 Uiso 1.00 1 c R . .
H(57) H 0.8767 -0.3811 0.2344 0.121 Uiso 1.00 1 c R . .
H(58) H 0.9807 -0.4783 0.2501 0.121 Uiso 1.00 1 c R . .
H(59) H 1.1016 -0.3805 0.2011 0.128 Uiso 1.00 1 c R . .
H(60) H 1.0309 -0.4045 0.1669 0.128 Uiso 1.00 1 c R . .
H(61) H 1.1185 -0.2577 0.1249 0.107 Uiso 1.00 1 c R . .
H(62) H 1.1168 -0.2034 0.1717 0.107 Uiso 1.00 1 c R . .
H(63) H 0.9772 -0.1104 0.1011 0.112 Uiso 1.00 1 c R . .
H(64) H 1.0874 -0.0821 0.0998 0.112 Uiso 1.00 1 c R . .
H(65) H 1.0649 0.0683 0.1270 0.099 Uiso 1.00 1 c R . .
H(66) H 1.0902 -0.0098 0.1778 0.099 Uiso 1.00 1 c R . .
H(67) H 1.0147 0.1738 0.1889 0.108 Uiso 1.00 1 c R . .
H(68) H 0.9034 0.1746 0.1732 0.108 Uiso 1.00 1 c R . .
H(69) H 0.8699 0.3043 0.2259 0.089 Uiso 1.00 1 c R . .
H(70) H 0.7737 0.4200 0.2871 0.102 Uiso 1.00 1 c R . .
H(71) H 0.7222 0.3486 0.3696 0.102 Uiso 1.00 1 c R . .
H(72) H 0.7638 0.1624 0.3929 0.085 Uiso 1.00 1 c R . .

loop_
_atom_site_aniso_label
_atom_site_aniso_U_11
_atom_site_aniso_U_22
_atom_site_aniso_U_33
_atom_site_aniso_U_12
_atom_site_aniso_U_13
_atom_site_aniso_U_23
Cs(1) 0.05689(14) 0.05865(15) 0.04892(13) -0.02585(11) -0.0062(1) -0.00991(11)
Cs(2) 0.05802(15) 0.06462(17) 0.05332(15) -0.0116(1) -0.01234(11) -0.00565(12)
Ni(1) 0.0456(2) 0.0424(2) 0.0412(2) -0.01430(18) -0.00890(18) -0.00168(19)
Ni(2) 0.0593(3) 0.0478(3) 0.0489(3) -0.0189(2) -0.0228(3) 0.0031(2)
Ni(3) 0.0430(3) 0.0529(3) 0.0351(3) -0.0205(2) -0.0034(2) -0.0033(2)
S(1) 0.0516(4) 0.0435(4) 0.0615(5) -0.0176(3) -0.0132(4) 0.0026(4)
S(2) 0.0545(5) 0.0631(6) 0.0653(6) -0.0283(4) -0.0195(4) 0.0025(4)
S(3) 0.0517(5) 0.0921(8) 0.0587(6) -0.0209(5) -0.0208(4) 0.0024(5)
S(4) 0.0518(5) 0.0607(5) 0.0534(5) -0.0184(4) -0.0172(4) 0.0119(4)
S(5) 0.0535(5) 0.0562(5) 0.0621(5) -0.0244(4) -0.0213(4) 0.0167(4)
S(6) 0.0486(4) 0.0454(5) 0.0617(5) -0.0160(3) -0.0091(4) 0.0075(4)
S(7) 0.0485(5) 0.0553(5) 0.0753(6) -0.0205(4) -0.0132(4) 0.0045(5)
S(8) 0.0574(6) 0.0866(9) 0.1229(11) -0.0219(5) -0.0383(7) 0.0216(8)
S(9) 0.0549(5) 0.0500(5) 0.0692(6) -0.0160(4) -0.0191(4) 0.0092(4)
S(10) 0.0524(5) 0.0486(5) 0.0683(6) -0.0221(4) -0.0170(4) 0.0126(4)
S(11) 0.0595(5) 0.0535(5) 0.0787(7) -0.0212(4) -0.0217(5) 0.0049(5)
S(12) 0.0696(6) 0.0561(6) 0.0800(7) -0.0108(4) -0.0283(5) -0.0085(5)
S(13) 0.1228(11) 0.0534(7) 0.0906(9) 0.0005(6) -0.0411(8) -0.0017(6)
S(14) 0.0907(8) 0.0509(6) 0.0819(8) -0.0232(5) -0.0217(6) 0.0096(5)
S(15) 0.0644(6) 0.0545(5) 0.0704(6) -0.0226(4) -0.0155(5) 0.0073(5)
S(16) 0.0460(4) 0.0582(5) 0.0567(5) -0.0241(4) -0.0072(4) 0.0024(4)
S(17) 0.0662(6) 0.0572(6) 0.0660(6) -0.0283(4) -0.0139(5) 0.0071(5)
S(18) 0.0974(8) 0.0563(6) 0.0786(8) -0.0173(5) -0.0354(6) 0.0005(5)
S(19) 0.0550(5) 0.0615(6) 0.0719(6) -0.0164(4) -0.0198(4) 0.0003(5)
S(20) 0.0439(4) 0.0591(5) 0.0579(5) -0.0218(4) -0.0047(4) -0.0006(4)
O(1) 0.093(2) 0.0647(18) 0.0490(15) -0.0295(15) 0.0046(14) -0.0148(13)
O(2) 0.0591(16) 0.074(2) 0.0671(18) -0.0223(14) 0.0005(14) -0.0016(15)
O(3) 0.100(2) 0.075(2) 0.070(2) -0.0332(18) -0.0195(18) -0.0048(17)
O(4) 0.125(2) 0.081(2) 0.074(2) -0.051(2) -0.015(2) -0.0229(18)
O(5) 0.099(2) 0.071(2) 0.0566(18) -0.0035(17) -0.0253(16) -0.0118(15)
O(6) 0.090(2) 0.0436(15) 0.0552(16) -0.0204(13) -0.0042(14) -0.0042(12)
O(7) 0.0748(17) 0.0562(16) 0.0429(13) -0.0232(13) -0.0036(12) -0.0064(12)
O(8) 0.0620(16) 0.0611(17) 0.0535(15) -0.0251(13) -0.0006(12) 0.0036(13)
O(9) 0.123(2) 0.074(2) 0.068(2) -0.028(2) -0.012(2) -0.0009(17)
O(10) 0.153(3) 0.065(2) 0.0501(17) -0.049(2) -0.0229(18) -0.0045(14)
O(11) 0.084(2) 0.0654(19) 0.0651(18) -0.0201(15) 0.0039(16) -0.0129(15)
O(12) 0.0750(17) 0.0554(15) 0.0436(13) -0.0307(13) -0.0040(12) -0.0067(11)
O(13) 0.0636(16) 0.0770(19) 0.0371(13) -0.0314(14) 0.0012(11) -0.0028(12)
O(14) 0.0658(17) 0.0715(19) 0.0584(17) -0.0172(14) -0.0188(13) 0.0076(14)
O(15) 0.113(2) 0.072(2) 0.084(2) -0.0160(19) -0.014(2) -0.0036(19)
O(16) 0.0641(19) 0.092(2) 0.081(2) 0.0034(17) -0.0100(17) 0.0015(19)
O(17) 0.0563(16) 0.107(2) 0.0596(17) -0.0322(16) 0.0022(13) -0.0279(17)
O(18) 0.089(2) 0.0581(16) 0.0383(13) -0.0245(14) 0.0051(13) -0.0013(12)
C(1) 0.0487(18) 0.049(2) 0.0417(17) -0.0194(14) -0.0120(14) -0.0058(15)
C(2) 0.055(2) 0.068(2) 0.0373(18) -0.0200(17) -0.0130(15) -0.0066(16)
C(3) 0.0499(18) 0.053(2) 0.0414(18) -0.0169(15) -0.0121(14) -0.0030(15)
C(4) 0.0422(17) 0.0435(18) 0.0461(18) -0.0117(13) -0.0063(14) -0.0069(15)
C(5) 0.056(2) 0.052(2) 0.065(2) -0.0148(16) -0.0155(18) -0.0051(18)
C(6) 0.0476(18) 0.0439(19) 0.0481(19) -0.0140(14) -0.0105(15) -0.0027(15)
C(7) 0.069(2) 0.051(2) 0.055(2) -0.0179(17) -0.0277(18) -0.0011(17)
C(8) 0.090(3) 0.054(2) 0.060(2) -0.016(2) -0.029(2) -0.0066(19)
C(9) 0.072(2) 0.050(2) 0.050(2) -0.0197(18) -0.0222(18) -0.0005(17)
C(10) 0.056(2) 0.054(2) 0.0386(17) -0.0232(16) -0.0083(15) -0.0004(15)
C(11) 0.073(2) 0.060(2) 0.047(2) -0.0224(19) -0.0181(18) -0.0036(18)
C(12) 0.0518(19) 0.057(2) 0.0411(18) -0.0205(16) -0.0073(15) -0.0055(16)
C(13) 0.076(2) 0.088(3) 0.052(2) -0.019(2) 0.001(2) -0.015(2)
C(14) 0.059(2) 0.087(3) 0.061(2) -0.030(2) 0.005(2) -0.001(2)
C(15) 0.097(3) 0.079(3) 0.080(3) -0.037(2) -0.010(2) 0.007(2)
C(16) 0.101(4) 0.092(4) 0.121(5) -0.057(3) -0.024(3) 0.011(3)
C(17) 0.077(3) 0.053(2) 0.123(4) -0.026(2) -0.042(3) 0.005(2)
C(18) 0.071(2) 0.076(3) 0.106(4) -0.022(2) -0.017(2) -0.044(3)
C(19) 0.150(6) 0.125(5) 0.081(4) -0.022(4) -0.013(4) -0.048(4)
C(20) 0.126(5) 0.162(6) 0.058(3) 0.015(4) -0.036(3) -0.042(3)
C(21) 0.065(2) 0.071(2) 0.058(2) -0.027(2) -0.0187(19) 0.010(2)
C(22) 0.057(2) 0.051(2) 0.069(2) -0.0160(17) -0.0193(19) 0.013(2)
C(23) 0.058(2) 0.040(2) 0.079(2) -0.0052(15) -0.021(2) -0.0097(19)
C(24) 0.081(2) 0.043(2) 0.118(4) -0.0100(19) -0.039(2) -0.007(2)
C(25) 0.114(4) 0.046(2) 0.158(6) -0.013(2) -0.073(4) -0.019(3)
C(26) 0.139(5) 0.064(3) 0.129(5) -0.004(3) -0.074(4) -0.034(3)
C(27) 0.100(3) 0.069(3) 0.083(3) -0.003(2) -0.034(2) -0.027(2)
C(28) 0.065(2) 0.048(2) 0.068(2) -0.0063(17) -0.016(2) -0.0192(19)
C(29) 0.086(3) 0.062(2) 0.044(2) -0.010(2) -0.002(2) -0.0111(19)
C(30) 0.060(2) 0.089(3) 0.048(2) -0.017(2) 0.0003(19) -0.003(2)
C(31) 0.079(2) 0.091(3) 0.051(2) -0.045(2) -0.011(2) 0.013(2)
C(32) 0.126(4) 0.071(3) 0.055(2) -0.053(3) -0.010(2) 0.007(2)
C(33) 0.132(4) 0.050(2) 0.082(3) -0.023(2) -0.003(3) 0.007(2)
C(34) 0.081(2) 0.047(2) 0.083(3) -0.023(2) -0.018(2) -0.012(2)
C(35) 0.105(3) 0.062(2) 0.057(2) -0.012(2) -0.026(2) -0.019(2)
C(36) 0.076(2) 0.087(3) 0.053(2) -0.012(2) -0.005(2) -0.007(2)
C(37) 0.090(3) 0.080(3) 0.052(2) -0.033(2) -0.009(2) -0.002(2)
C(38) 0.074(2) 0.068(2) 0.042(2) -0.026(2) -0.0066(18) -0.0028(18)
C(39) 0.058(2) 0.0423(19) 0.049(2) -0.0122(15) -0.0150(16) -0.0001(16)
C(40) 0.076(2) 0.056(2) 0.061(2) -0.026(2) -0.014(2) 0.005(2)
C(41) 0.113(3) 0.053(2) 0.089(3) -0.040(2) -0.022(3) 0.001(2)
C(42) 0.131(4) 0.050(2) 0.094(4) -0.032(2) -0.024(3) -0.015(2)
C(43) 0.099(3) 0.053(2) 0.065(2) -0.017(2) -0.015(2) -0.015(2)
C(44) 0.065(2) 0.0405(19) 0.052(2) -0.0103(16) -0.0143(17) -0.0022(16)
C(45) 0.073(2) 0.088(3) 0.0382(19) -0.032(2) -0.0053(18) 0.001(2)
C(46) 0.063(2) 0.096(3) 0.046(2) -0.031(2) -0.0156(18) 0.012(2)
C(47) 0.091(3) 0.070(3) 0.080(3) -0.017(2) -0.027(2) 0.023(2)
C(48) 0.114(4) 0.062(3) 0.093(4) -0.018(2) -0.004(3) 0.005(2)
C(49) 0.113(4) 0.067(3) 0.116(5) -0.008(3) -0.038(3) -0.012(3)
C(50) 0.110(4) 0.087(4) 0.096(4) 0.008(3) -0.018(3) -0.020(3)
C(51) 0.053(2) 0.127(5) 0.097(4) -0.022(2) -0.001(2) -0.058(3)
C(52) 0.063(2) 0.142(5) 0.069(3) -0.026(3) 0.009(2) -0.032(3)
C(53) 0.086(3) 0.103(4) 0.061(2) -0.045(3) 0.006(2) -0.005(2)
C(54) 0.123(4) 0.068(3) 0.058(2) -0.032(2) 0.026(2) -0.003(2)
C(55) 0.059(2) 0.064(2) 0.046(2) -0.0214(18) -0.0067(17) -0.0113(18)
C(56) 0.087(3) 0.068(3) 0.063(2) -0.019(2) -0.013(2) -0.005(2)
C(57) 0.091(3) 0.065(3) 0.092(3) -0.013(2) -0.010(2) -0.022(2)
C(58) 0.085(3) 0.091(3) 0.082(3) -0.023(2) 0.001(2) -0.039(3)
C(59) 0.066(2) 0.097(3) 0.057(2) -0.033(2) 0.000(2) -0.026(2)
C(60) 0.0464(19) 0.070(2) 0.046(2) -0.0245(17) -0.0060(15) -0.0063(18)

loop_
_atom_type_symbol
_atom_type_description
_atom_type_scat_dispersion_real
_atom_type_scat_dispersion_imag
_atom_type_scat_source
C C 0.003 0.002
;
International Tables for Crystallography
(1992, Vol. C, Tables 4.2.6.8 and 6.1.1.4)
;
H H 0.000 0.000
;
International Tables for Crystallography
(1992, Vol. C, Table 6.1.1.4)
;
O O 0.011 0.006
;
International Tables for Crystallography
(1992, Vol. C, Tables 4.2.6.8 and 6.1.1.4)
;
Cs Cs -0.368 2.119
;
International Tables for Crystallography
(1992, Vol. C, Tables 4.2.6.8 and 6.1.1.4)
;
Ni Ni 0.339 1.112
;
International Tables for Crystallography
(1992, Vol. C, Tables 4.2.6.8 and 6.1.1.4)
;
S S 0.125 0.123
;
International Tables for Crystallography
(1992, Vol. C, Tables 4.2.6.8 and 6.1.1.4)
;

loop_
_geom_angle_atom_site_label_1
_geom_angle_atom_site_label_2
_geom_angle_atom_site_label_3
_geom_angle
_geom_angle_publ_flag
_geom_angle_site_symmetry_1
_geom_angle_site_symmetry_2
_geom_angle_site_symmetry_3
O(1) Cs(1) O(2) 51.97(7) yes . . .
O(1) Cs(1) O(3) 82.89(8) yes . . .
O(1) Cs(1) O(4) 121.62(10) yes . . .
O(1) Cs(1) O(5) 92.08(7) yes . . .
O(1) Cs(1) O(6) 46.12(6) yes . . .
O(1) Cs(1) O(8) 153.23(7) yes . . .
O(1) Cs(1) O(9) 108.55(8) yes . . .
O(1) Cs(1) O(10) 76.70(9) yes . . .
O(2) Cs(1) O(3) 52.07(9) yes . . .
O(2) Cs(1) O(4) 103.56(10) yes . . .
O(2) Cs(1) O(5) 121.59(8) yes . . .
O(2) Cs(1) O(6) 94.21(7) yes . . .
O(2) Cs(1) O(8) 154.58(7) yes . . .
O(2) Cs(1) O(9) 146.72(9) yes . . .
O(2) Cs(1) O(10) 99.69(9) yes . . .
O(3) Cs(1) O(4) 51.75(9) yes . . .
O(3) Cs(1) O(5) 83.43(9) yes . . .
O(3) Cs(1) O(6) 95.97(8) yes . . .
O(3) Cs(1) O(8) 116.63(8) yes . . .
O(3) Cs(1) O(9) 161.11(8) yes . . .
O(3) Cs(1) O(10) 151.74(8) yes . . .
O(4) Cs(1) O(5) 53.30(9) yes . . .
O(4) Cs(1) O(6) 98.49(8) yes . . .
O(4) Cs(1) O(8) 67.61(9) yes . . .
O(4) Cs(1) O(9) 109.68(10) yes . . .
O(4) Cs(1) O(10) 156.36(10) yes . . .
O(5) Cs(1) O(6) 50.10(7) yes . . .
O(5) Cs(1) O(8) 73.49(7) yes . . .
O(5) Cs(1) O(9) 81.22(9) yes . . .
O(5) Cs(1) O(10) 116.32(9) yes . . .
O(6) Cs(1) O(8) 110.42(6) yes . . .
O(6) Cs(1) O(9) 82.55(8) yes . . .
O(6) Cs(1) O(10) 83.87(8) yes . . .
O(8) Cs(1) O(9) 47.97(8) yes . . .
O(8) Cs(1) O(10) 89.44(8) yes . . .
O(9) Cs(1) O(10) 47.05(8) yes . . .
O(7) Cs(2) O(8) 46.26(6) yes . . .
O(7) Cs(2) O(9) 87.55(9) yes . . .
O(7) Cs(2) O(11) 88.35(8) yes . . .
O(7) Cs(2) O(13) 161.61(6) yes . . .
O(7) Cs(2) O(14) 111.03(8) yes . . .
O(7) Cs(2) O(15) 76.68(9) yes . . .
O(7) Cs(2) O(16) 70.36(8) yes . . .
O(7) Cs(2) O(17) 103.24(8) yes . . .
O(7) Cs(2) O(18) 152.23(6) yes . . .
O(8) Cs(2) O(9) 46.44(8) yes . . .
O(8) Cs(2) O(11) 105.72(7) yes . . .
O(8) Cs(2) O(13) 149.96(6) yes . . .
O(8) Cs(2) O(14) 157.26(8) yes . . .
O(8) Cs(2) O(15) 112.03(9) yes . . .
O(8) Cs(2) O(16) 75.07(7) yes . . .
O(8) Cs(2) O(17) 71.54(7) yes . . .
O(8) Cs(2) O(18) 109.13(6) yes . . .
O(9) Cs(2) O(11) 89.72(7) yes . . .
O(9) Cs(2) O(13) 104.79(9) yes . . .
O(9) Cs(2) O(14) 151.34(8) yes . . .
O(9) Cs(2) O(15) 157.23(10) yes . . .
O(9) Cs(2) O(16) 109.61(8) yes . . .
O(9) Cs(2) O(17) 72.60(8) yes . . .
O(9) Cs(2) O(18) 77.32(9) yes . . .
O(11) Cs(2) O(13) 78.30(8) yes . . .
O(11) Cs(2) O(14) 70.01(7) yes . . .
O(11) Cs(2) O(15) 105.90(8) yes . . .
O(11) Cs(2) O(16) 149.95(9) yes . . .
O(11) Cs(2) O(17) 158.14(8) yes . . .
O(11) Cs(2) O(18) 114.38(8) yes . . .
O(13) Cs(2) O(14) 52.54(8) yes . . .
O(13) Cs(2) O(15) 94.72(9) yes . . .
O(13) Cs(2) O(16) 116.47(8) yes . . .
O(13) Cs(2) O(17) 93.58(8) yes . . .
O(13) Cs(2) O(18) 46.01(6) yes . . .
O(14) Cs(2) O(15) 51.42(9) yes . . .
O(14) Cs(2) O(16) 97.43(7) yes . . .
O(14) Cs(2) O(17) 120.85(7) yes . . .
O(14) Cs(2) O(18) 92.45(8) yes . . .
O(15) Cs(2) O(16) 49.72(8) yes . . .
O(15) Cs(2) O(17) 94.89(8) yes . . .
O(15) Cs(2) O(18) 109.66(9) yes . . .
O(16) Cs(2) O(17) 51.55(9) yes . . .
O(16) Cs(2) O(18) 92.75(8) yes . . .
O(17) Cs(2) O(18) 50.16(8) yes . . .
S(1) Ni(1) S(5) 93.11(4) yes . . .
S(1) Ni(1) S(6) 177.01(4) yes . . .
S(1) Ni(1) S(10) 88.21(4) yes . . .
S(5) Ni(1) S(6) 85.97(4) yes . . .
S(5) Ni(1) S(10) 174.83(5) yes . . .
S(6) Ni(1) S(10) 92.95(4) yes . . .
S(11) Ni(2) S(11) 180.00(7) yes . . 2_556
S(11) Ni(2) S(15) 93.04(4) yes . . .
S(11) Ni(2) S(15) 86.96(4) yes . . 2_556
S(11) Ni(2) S(15) 86.96(4) yes 2_556 . .
S(11) Ni(2) S(15) 93.04(4) yes 2_556 . 2_556
S(15) Ni(2) S(15) 180.00(4) yes . . 2_556
S(16) Ni(3) S(16) 180.00(4) yes . . 2_656
S(16) Ni(3) S(20) 92.66(3) yes . . .
S(16) Ni(3) S(20) 87.34(3) yes . . 2_656
S(16) Ni(3) S(20) 87.34(3) yes 2_656 . .
S(16) Ni(3) S(20) 92.66(3) yes 2_656 . 2_656
S(20) Ni(3) S(20) 180.00(5) yes . . 2_656
Ni(1) S(1) C(1) 102.09(14) yes . . .
C(1) S(2) C(2) 97.73(19) yes . . .
C(2) S(4) C(3) 97.40(18) yes . . .
Ni(1) S(5) C(3) 102.33(12) yes . . .
Ni(1) S(6) C(4) 102.42(13) yes . . .
C(4) S(7) C(5) 97.67(18) yes . . .
C(5) S(9) C(6) 97.76(18) yes . . .
Ni(1) S(10) C(6) 102.05(12) yes . . .
Ni(2) S(11) C(7) 102.17(14) yes . . .
C(7) S(12) C(8) 97.1(2) yes . . .
C(8) S(14) C(9) 97.6(2) yes . . .
Ni(2) S(15) C(9) 101.85(16) yes . . .
Ni(3) S(16) C(10) 102.54(15) yes . . .
C(10) S(17) C(11) 97.7(2) yes . . .
C(11) S(19) C(12) 97.24(19) yes . . .
Ni(3) S(20) C(12) 102.84(12) yes . . .
Cs(1) O(1) C(13) 113.5(2) yes . . .
Cs(1) O(1) C(28) 107.9(2) yes . . .
C(13) O(1) C(28) 117.1(3) yes . . .
Cs(1) O(2) C(14) 122.8(2) yes . . .
Cs(1) O(2) C(15) 113.4(2) yes . . .
C(14) O(2) C(15) 113.3(3) yes . . .
Cs(1) O(3) C(16) 111.4(3) yes . . .
Cs(1) O(3) C(17) 93.1(3) yes . . .
C(16) O(3) C(17) 116.6(3) yes . . .
Cs(1) O(4) C(18) 124.2(2) yes . . .
Cs(1) O(4) C(19) 114.6(4) yes . . .
C(18) O(4) C(19) 118.5(5) yes . . .
Cs(1) O(5) C(20) 113.3(2) yes . . .
Cs(1) O(5) C(21) 121.1(2) yes . . .
C(20) O(5) C(21) 110.5(4) yes . . .
Cs(1) O(6) C(22) 118.48(19) yes . . .
Cs(1) O(6) C(23) 107.1(2) yes . . .
C(22) O(6) C(23) 118.0(3) yes . . .
Cs(2) O(7) C(29) 111.4(2) yes . . .
Cs(2) O(7) C(44) 131.9(2) yes . . .
C(29) O(7) C(44) 115.6(3) yes . . .
Cs(1) O(8) Cs(2) 84.36(6) yes . . .
Cs(1) O(8) C(30) 130.7(2) yes . . .
Cs(1) O(8) C(31) 119.3(2) yes . . .
Cs(2) O(8) C(30) 87.3(2) yes . . .
Cs(2) O(8) C(31) 95.4(2) yes . . .
C(30) O(8) C(31) 109.9(3) yes . . .
Cs(1) O(9) Cs(2) 83.76(8) yes . . .
Cs(1) O(9) C(32) 92.3(3) yes . . .
Cs(1) O(9) C(33) 96.9(3) yes . . .
Cs(2) O(9) C(32) 122.1(2) yes . . .
Cs(2) O(9) C(33) 126.6(3) yes . . .
C(32) O(9) C(33) 111.3(3) yes . . .
Cs(1) O(10) C(34) 121.1(3) yes . . .
Cs(1) O(10) C(35) 121.6(3) yes . . .
C(34) O(10) C(35) 113.7(4) yes . . .
Cs(2) O(11) C(36) 133.7(2) yes . . .
Cs(2) O(11) C(37) 108.3(2) yes . . .
C(36) O(11) C(37) 115.2(3) yes . . .
C(38) O(12) C(39) 117.0(3) yes . . .
Cs(2) O(13) C(45) 109.3(2) yes . . .
Cs(2) O(13) C(60) 111.0(2) yes . . .
C(45) O(13) C(60) 116.5(3) yes . . .
Cs(2) O(14) C(46) 122.2(2) yes . . .
Cs(2) O(14) C(47) 122.1(3) yes . . .
C(46) O(14) C(47) 111.8(3) yes . . .
Cs(2) O(15) C(48) 101.7(2) yes . . .
Cs(2) O(15) C(49) 105.3(2) yes . . .
C(48) O(15) C(49) 113.8(5) yes . . .
Cs(2) O(16) C(50) 118.7(3) yes . . .
Cs(2) O(16) C(51) 116.5(3) yes . . .
C(50) O(16) C(51) 112.4(4) yes . . .
Cs(2) O(17) C(52) 114.5(3) yes . . .
Cs(2) O(17) C(53) 118.3(2) yes . . .
C(52) O(17) C(53) 110.8(3) yes . . .
Cs(2) O(18) C(54) 117.0(3) yes . . .
Cs(2) O(18) C(55) 109.2(2) yes . . .
C(54) O(18) C(55) 116.1(3) yes . . .
S(1) C(1) S(2) 123.2(2) yes . . .
S(1) C(1) C(3) 121.2(2) yes . . .
S(2) C(1) C(3) 115.6(2) yes . . .
S(2) C(2) S(3) 124.3(2) yes . . .
S(2) C(2) S(4) 113.1(2) yes . . .
S(3) C(2) S(4) 122.6(2) yes . . .
S(4) C(3) S(5) 122.6(2) yes . . .
S(4) C(3) C(1) 116.1(2) yes . . .
S(5) C(3) C(1) 121.3(2) yes . . .
S(6) C(4) S(7) 122.8(2) yes . . .
S(6) C(4) C(6) 121.2(2) yes . . .
S(7) C(4) C(6) 116.0(2) yes . . .
S(7) C(5) S(8) 124.0(2) yes . . .
S(7) C(5) S(9) 112.8(2) yes . . .
S(8) C(5) S(9) 123.2(2) yes . . .
S(9) C(6) S(10) 122.9(2) yes . . .
S(9) C(6) C(4) 115.7(2) yes . . .
S(10) C(6) C(4) 121.4(2) yes . . .
S(11) C(7) S(12) 122.7(2) yes . . .
S(11) C(7) C(9) 121.1(2) yes . . .
S(12) C(7) C(9) 116.2(3) yes . . .
S(12) C(8) S(13) 123.3(2) yes . . .
S(12) C(8) S(14) 113.3(2) yes . . .
S(13) C(8) S(14) 123.4(3) yes . . .
S(14) C(9) S(15) 122.6(2) yes . . .
S(14) C(9) C(7) 115.7(2) yes . . .
S(15) C(9) C(7) 121.7(3) yes . . .
S(16) C(10) S(17) 123.0(2) yes . . .
S(16) C(10) C(12) 121.7(2) yes . . .
S(17) C(10) C(12) 115.4(2) yes . . .
S(17) C(11) S(18) 123.7(2) yes . . .
S(17) C(11) S(19) 113.1(2) yes . . .
S(18) C(11) S(19) 123.3(2) yes . . .
S(19) C(12) S(20) 123.2(2) yes . . .
S(19) C(12) C(10) 116.6(2) yes . . .
S(20) C(12) C(10) 120.2(2) yes . . .
O(1) C(13) C(14) 109.0(4) yes . . .
O(2) C(14) C(13) 110.6(4) yes . . .
O(2) C(15) C(16) 115.1(4) yes . . .
O(3) C(16) C(15) 113.9(5) yes . . .
O(3) C(17) C(18) 109.6(3) yes . . .
O(4) C(18) C(17) 109.9(5) yes . . .
O(4) C(19) C(20) 112.9(5) yes . . .
O(5) C(20) C(19) 110.6(6) yes . . .
O(5) C(21) C(22) 109.4(4) yes . . .
O(6) C(22) C(21) 108.3(3) yes . . .
O(6) C(23) C(24) 124.7(4) yes . . .
O(6) C(23) C(28) 115.1(3) yes . . .
C(24) C(23) C(28) 120.2(4) yes . . .
C(23) C(24) C(25) 118.8(5) yes . . .
C(24) C(25) C(26) 121.0(6) yes . . .
C(25) C(26) C(27) 121.2(7) yes . . .
C(26) C(27) C(28) 119.0(5) yes . . .
O(1) C(28) C(23) 115.3(4) yes . . .
O(1) C(28) C(27) 125.0(3) yes . . .
C(23) C(28) C(27) 119.8(4) yes . . .
O(7) C(29) C(30) 109.8(4) yes . . .
O(8) C(30) C(29) 111.2(3) yes . . .
O(8) C(31) C(32) 110.5(3) yes . . .
O(9) C(32) C(31) 106.7(3) yes . . .
O(9) C(33) C(34) 112.7(4) yes . . .
O(10) C(34) C(33) 110.2(4) yes . . .
O(10) C(35) C(36) 108.7(4) yes . . .
O(11) C(36) C(35) 109.5(4) yes . . .
O(11) C(37) C(38) 114.2(3) yes . . .
O(12) C(38) C(37) 108.4(3) yes . . .
O(12) C(39) C(40) 124.7(3) yes . . .
O(12) C(39) C(44) 115.8(3) yes . . .
C(40) C(39) C(44) 119.5(4) yes . . .
C(39) C(40) C(41) 119.9(4) yes . . .
C(40) C(41) C(42) 120.4(5) yes . . .
C(41) C(42) C(43) 120.3(6) yes . . .
C(42) C(43) C(44) 120.4(4) yes . . .
O(7) C(44) C(39) 116.2(3) yes . . .
O(7) C(44) C(43) 124.3(3) yes . . .
C(39) C(44) C(43) 119.4(3) yes . . .
O(13) C(45) C(46) 108.0(3) yes . . .
O(14) C(46) C(45) 111.2(3) yes . . .
O(14) C(47) C(48) 109.0(4) yes . . .
O(15) C(48) C(47) 108.3(5) yes . . .
O(15) C(49) C(50) 107.2(6) yes . . .
O(16) C(50) C(49) 111.8(4) yes . . .
O(16) C(51) C(52) 111.6(4) yes . . .
O(17) C(52) C(51) 115.9(4) yes . . .
O(17) C(53) C(54) 111.4(4) yes . . .
O(18) C(54) C(53) 109.9(4) yes . . .
O(18) C(55) C(56) 125.0(3) yes . . .
O(18) C(55) C(60) 115.1(3) yes . . .
C(56) C(55) C(60) 119.8(3) yes . . .
C(55) C(56) C(57) 119.5(4) yes . . .
C(56) C(57) C(58) 120.4(5) yes . . .
C(57) C(58) C(59) 120.4(5) yes . . .
C(58) C(59) C(60) 120.9(4) yes . . .
O(13) C(60) C(55) 115.2(3) yes . . .
O(13) C(60) C(59) 125.9(3) yes . . .
C(55) C(60) C(59) 119.0(4) yes . . .
O(1) C(13) H(1) 109.9 no . . .
O(1) C(13) H(2) 109.9 no . . .
C(14) C(13) H(1) 109.9 no . . .
C(14) C(13) H(2) 109.9 no . . .
H(1) C(13) H(2) 108.3 no . . .
O(2) C(14) H(3) 109.5 no . . .
O(2) C(14) H(4) 109.5 no . . .
C(13) C(14) H(3) 109.5 no . . .
C(13) C(14) H(4) 109.5 no . . .
H(3) C(14) H(4) 108.1 no . . .
O(2) C(15) H(5) 108.5 no . . .
O(2) C(15) H(6) 108.5 no . . .
C(16) C(15) H(5) 108.5 no . . .
C(16) C(15) H(6) 108.5 no . . .
H(5) C(15) H(6) 107.5 no . . .
O(3) C(16) H(7) 108.8 no . . .
O(3) C(16) H(8) 108.8 no . . .
C(15) C(16) H(7) 108.8 no . . .
C(15) C(16) H(8) 108.8 no . . .
H(7) C(16) H(8) 107.6 no . . .
O(3) C(17) H(9) 109.7 no . . .
O(3) C(17) H(10) 109.8 no . . .
C(18) C(17) H(9) 109.7 no . . .
C(18) C(17) H(10) 109.7 no . . .
H(9) C(17) H(10) 108.2 no . . .
O(4) C(18) H(11) 109.7 no . . .
O(4) C(18) H(12) 109.7 no . . .
C(17) C(18) H(11) 109.7 no . . .
C(17) C(18) H(12) 109.7 no . . .
H(11) C(18) H(12) 108.2 no . . .
O(4) C(19) H(13) 109.0 no . . .
O(4) C(19) H(14) 109.0 no . . .
C(20) C(19) H(13) 109.0 no . . .
C(20) C(19) H(14) 109.0 no . . .
H(13) C(19) H(14) 107.8 no . . .
O(5) C(20) H(15) 109.5 no . . .
O(5) C(20) H(16) 109.5 no . . .
C(19) C(20) H(15) 109.5 no . . .
C(19) C(20) H(16) 109.5 no . . .
H(15) C(20) H(16) 108.1 no . . .
O(5) C(21) H(17) 109.8 no . . .
O(5) C(21) H(18) 109.8 no . . .
C(22) C(21) H(17) 109.8 no . . .
C(22) C(21) H(18) 109.8 no . . .
H(17) C(21) H(18) 108.3 no . . .
O(6) C(22) H(19) 110.0 no . . .
O(6) C(22) H(20) 110.1 no . . .
C(21) C(22) H(19) 110.0 no . . .
C(21) C(22) H(20) 110.0 no . . .
H(19) C(22) H(20) 108.4 no . . .
C(23) C(24) H(21) 120.6 no . . .
C(25) C(24) H(21) 120.6 no . . .
C(24) C(25) H(22) 119.5 no . . .
C(26) C(25) H(22) 119.5 no . . .
C(25) C(26) H(23) 119.4 no . . .
C(27) C(26) H(23) 119.4 no . . .
C(26) C(27) H(24) 120.5 no . . .
C(28) C(27) H(24) 120.5 no . . .
O(7) C(29) H(25) 109.7 no . . .
O(7) C(29) H(26) 109.7 no . . .
C(30) C(29) H(25) 109.7 no . . .
C(30) C(29) H(26) 109.7 no . . .
H(25) C(29) H(26) 108.2 no . . .
O(8) C(30) H(27) 109.4 no . . .
O(8) C(30) H(28) 109.4 no . . .
C(29) C(30) H(27) 109.4 no . . .
C(29) C(30) H(28) 109.4 no . . .
H(27) C(30) H(28) 108.0 no . . .
O(8) C(31) H(29) 109.6 no . . .
O(8) C(31) H(30) 109.5 no . . .
C(32) C(31) H(29) 109.6 no . . .
C(32) C(31) H(30) 109.6 no . . .
H(29) C(31) H(30) 108.1 no . . .
O(9) C(32) H(31) 110.4 no . . .
O(9) C(32) H(32) 110.4 no . . .
C(31) C(32) H(31) 110.4 no . . .
C(31) C(32) H(32) 110.4 no . . .
H(31) C(32) H(32) 108.6 no . . .
O(9) C(33) H(33) 109.0 no . . .
O(9) C(33) H(34) 109.0 no . . .
C(34) C(33) H(33) 109.0 no . . .
C(34) C(33) H(34) 109.0 no . . .
H(33) C(33) H(34) 107.8 no . . .
O(10) C(34) H(35) 109.6 no . . .
O(10) C(34) H(36) 109.6 no . . .
C(33) C(34) H(35) 109.6 no . . .
C(33) C(34) H(36) 109.6 no . . .
H(35) C(34) H(36) 108.1 no . . .
O(10) C(35) H(37) 109.9 no . . .
O(10) C(35) H(38) 110.0 no . . .
C(36) C(35) H(37) 110.0 no . . .
C(36) C(35) H(38) 110.0 no . . .
H(37) C(35) H(38) 108.3 no . . .
O(11) C(36) H(39) 109.8 no . . .
O(11) C(36) H(40) 109.8 no . . .
C(35) C(36) H(39) 109.8 no . . .
C(35) C(36) H(40) 109.8 no . . .
H(39) C(36) H(40) 108.2 no . . .
O(11) C(37) H(41) 108.7 no . . .
O(11) C(37) H(42) 108.7 no . . .
C(38) C(37) H(41) 108.7 no . . .
C(38) C(37) H(42) 108.7 no . . .
H(41) C(37) H(42) 107.6 no . . .
O(12) C(38) H(43) 110.0 no . . .
O(12) C(38) H(44) 110.0 no . . .
C(37) C(38) H(43) 110.0 no . . .
C(37) C(38) H(44) 110.0 no . . .
H(43) C(38) H(44) 108.4 no . . .
C(39) C(40) H(45) 120.1 no . . .
C(41) C(40) H(45) 120.1 no . . .
C(40) C(41) H(46) 119.8 no . . .
C(42) C(41) H(46) 119.8 no . . .
C(41) C(42) H(47) 119.8 no . . .
C(43) C(42) H(47) 119.8 no . . .
C(42) C(43) H(48) 119.8 no . . .
C(44) C(43) H(48) 119.8 no . . .
O(13) C(45) H(49) 110.1 no . . .
O(13) C(45) H(50) 110.1 no . . .
C(46) C(45) H(49) 110.1 no . . .
C(46) C(45) H(50) 110.1 no . . .
H(49) C(45) H(50) 108.4 no . . .
O(14) C(46) H(51) 109.4 no . . .
O(14) C(46) H(52) 109.4 no . . .
C(45) C(46) H(51) 109.4 no . . .
C(45) C(46) H(52) 109.4 no . . .
H(51) C(46) H(52) 108.0 no . . .
O(14) C(47) H(53) 109.9 no . . .
O(14) C(47) H(54) 109.9 no . . .
C(48) C(47) H(53) 109.9 no . . .
C(48) C(47) H(54) 109.9 no . . .
H(53) C(47) H(54) 108.3 no . . .
O(15) C(48) H(55) 110.0 no . . .
O(15) C(48) H(56) 110.0 no . . .
C(47) C(48) H(55) 110.1 no . . .
C(47) C(48) H(56) 110.1 no . . .
H(55) C(48) H(56) 108.4 no . . .
O(15) C(49) H(57) 110.3 no . . .
O(15) C(49) H(58) 110.3 no . . .
C(50) C(49) H(57) 110.3 no . . .
C(50) C(49) H(58) 110.3 no . . .
H(57) C(49) H(58) 108.5 no . . .
O(16) C(50) H(59) 109.2 no . . .
O(16) C(50) H(60) 109.3 no . . .
C(49) C(50) H(59) 109.2 no . . .
C(49) C(50) H(60) 109.2 no . . .
H(59) C(50) H(60) 107.9 no . . .
O(16) C(51) H(61) 109.3 no . . .
O(16) C(51) H(62) 109.3 no . . .
C(52) C(51) H(61) 109.3 no . . .
C(52) C(51) H(62) 109.3 no . . .
H(61) C(51) H(62) 108.0 no . . .
O(17) C(52) H(63) 108.3 no . . .
O(17) C(52) H(64) 108.3 no . . .
C(51) C(52) H(63) 108.3 no . . .
C(51) C(52) H(64) 108.3 no . . .
H(63) C(52) H(64) 107.4 no . . .
O(17) C(53) H(65) 109.3 no . . .
O(17) C(53) H(66) 109.3 no . . .
C(54) C(53) H(65) 109.3 no . . .
C(54) C(53) H(66) 109.3 no . . .
H(65) C(53) H(66) 108.0 no . . .
O(18) C(54) H(67) 109.7 no . . .
O(18) C(54) H(68) 109.7 no . . .
C(53) C(54) H(67) 109.7 no . . .
C(53) C(54) H(68) 109.7 no . . .
H(67) C(54) H(68) 108.2 no . . .
C(55) C(56) H(69) 120.2 no . . .
C(57) C(56) H(69) 120.2 no . . .
C(56) C(57) H(70) 119.8 no . . .
C(58) C(57) H(70) 119.8 no . . .
C(57) C(58) H(71) 119.8 no . . .
C(59) C(58) H(71) 119.8 no . . .
C(58) C(59) H(72) 119.6 no . . .
C(60) C(59) H(72) 119.6 no . . .

loop_
_geom_bond_atom_site_label_1
_geom_bond_atom_site_label_2
_geom_bond_distance
_geom_bond_publ_flag
_geom_bond_site_symmetry_1
_geom_bond_site_symmetry_2
Cs(1) O(1) 3.275(2) yes . .
Cs(1) O(2) 3.131(2) yes . .
Cs(1) O(3) 3.491(4) yes . .
Cs(1) O(4) 3.036(4) yes . .
Cs(1) O(5) 3.281(3) yes . .
Cs(1) O(6) 3.287(2) yes . .
Cs(1) O(8) 3.284(2) yes . .
Cs(1) O(9) 3.498(4) yes . .
Cs(1) O(10) 3.260(4) yes . .
Cs(2) O(7) 3.531(3) yes . .
Cs(2) O(8) 3.584(3) yes . .
Cs(2) O(9) 3.416(3) yes . .
Cs(2) O(11) 3.214(3) yes . .
Cs(2) O(13) 3.234(3) yes . .
Cs(2) O(14) 3.150(2) yes . .
Cs(2) O(15) 3.289(3) yes . .
Cs(2) O(16) 3.352(3) yes . .
Cs(2) O(17) 3.376(3) yes . .
Cs(2) O(18) 3.336(3) yes . .
Ni(1) S(1) 2.1699(12) yes . .
Ni(1) S(5) 2.1635(10) yes . .
Ni(1) S(6) 2.1664(12) yes . .
Ni(1) S(10) 2.1695(10) yes . .
Ni(2) S(11) 2.1662(9) yes . .
Ni(2) S(11) 2.1662(9) yes . 2_556
Ni(2) S(15) 2.1663(12) yes . .
Ni(2) S(15) 2.1663(12) yes . 2_556
Ni(3) S(16) 2.1620(10) yes . .
Ni(3) S(16) 2.1620(10) yes . 2_656
Ni(3) S(20) 2.1688(8) yes . .
Ni(3) S(20) 2.1688(8) yes . 2_656
S(1) C(1) 1.724(3) yes . .
S(2) C(1) 1.746(3) yes . .
S(2) C(2) 1.726(3) yes . .
S(3) C(2) 1.655(3) yes . .
S(4) C(2) 1.730(4) yes . .
S(4) C(3) 1.745(3) yes . .
S(5) C(3) 1.720(4) yes . .
S(6) C(4) 1.715(3) yes . .
S(7) C(4) 1.744(3) yes . .
S(7) C(5) 1.732(3) yes . .
S(8) C(5) 1.645(4) yes . .
S(9) C(5) 1.728(4) yes . .
S(9) C(6) 1.748(3) yes . .
S(10) C(6) 1.722(4) yes . .
S(11) C(7) 1.716(4) yes . .
S(12) C(7) 1.752(3) yes . .
S(12) C(8) 1.727(5) yes . .
S(13) C(8) 1.649(4) yes . .
S(14) C(8) 1.728(4) yes . .
S(14) C(9) 1.745(4) yes . .
S(15) C(9) 1.717(3) yes . .
S(16) C(10) 1.715(3) yes . .
S(17) C(10) 1.748(4) yes . .
S(17) C(11) 1.731(4) yes . .
S(18) C(11) 1.651(4) yes . .
S(19) C(11) 1.738(4) yes . .
S(19) C(12) 1.740(3) yes . .
S(20) C(12) 1.720(4) yes . .
O(1) C(13) 1.431(5) yes . .
O(1) C(28) 1.368(5) yes . .
O(2) C(14) 1.424(4) yes . .
O(2) C(15) 1.398(7) yes . .
O(3) C(16) 1.472(7) yes . .
O(3) C(17) 1.384(5) yes . .
O(4) C(18) 1.423(7) yes . .
O(4) C(19) 1.404(7) yes . .
O(5) C(20) 1.480(9) yes . .
O(5) C(21) 1.397(4) yes . .
O(6) C(22) 1.429(5) yes . .
O(6) C(23) 1.379(6) yes . .
O(7) C(29) 1.443(4) yes . .
O(7) C(44) 1.373(5) yes . .
O(8) C(30) 1.410(5) yes . .
O(8) C(31) 1.418(6) yes . .
O(9) C(32) 1.448(6) yes . .
O(9) C(33) 1.328(6) yes . .
O(10) C(34) 1.399(6) yes . .
O(10) C(35) 1.402(5) yes . .
O(11) C(36) 1.387(5) yes . .
O(11) C(37) 1.416(5) yes . .
O(12) C(38) 1.433(4) yes . .
O(12) C(39) 1.376(5) yes . .
O(13) C(45) 1.441(4) yes . .
O(13) C(60) 1.376(5) yes . .
O(14) C(46) 1.413(7) yes . .
O(14) C(47) 1.422(5) yes . .
O(15) C(48) 1.409(6) yes . .
O(15) C(49) 1.418(9) yes . .
O(16) C(50) 1.387(6) yes . .
O(16) C(51) 1.400(6) yes . .
O(17) C(52) 1.459(7) yes . .
O(17) C(53) 1.381(8) yes . .
O(18) C(54) 1.443(5) yes . .
O(18) C(55) 1.368(5) yes . .
C(1) C(3) 1.361(5) yes . .
C(4) C(6) 1.359(5) yes . .
C(7) C(9) 1.355(6) yes . .
C(10) C(12) 1.366(5) yes . .
C(13) C(14) 1.456(8) yes . .
C(15) C(16) 1.435(10) yes . .
C(17) C(18) 1.491(8) yes . .
C(19) C(20) 1.377(9) yes . .
C(21) C(22) 1.476(7) yes . .
C(23) C(24) 1.382(6) yes . .
C(23) C(28) 1.402(5) yes . .
C(24) C(25) 1.394(10) yes . .
C(25) C(26) 1.347(10) yes . .
C(26) C(27) 1.387(9) yes . .
C(27) C(28) 1.386(8) yes . .
C(29) C(30) 1.457(7) yes . .
C(31) C(32) 1.432(6) yes . .
C(33) C(34) 1.483(7) yes . .
C(35) C(36) 1.487(7) yes . .
C(37) C(38) 1.496(8) yes . .
C(39) C(40) 1.387(6) yes . .
C(39) C(44) 1.400(5) yes . .
C(40) C(41) 1.395(8) yes . .
C(41) C(42) 1.357(8) yes . .
C(42) C(43) 1.385(7) yes . .
C(43) C(44) 1.384(7) yes . .
C(45) C(46) 1.496(6) yes . .
C(47) C(48) 1.485(10) yes . .
C(49) C(50) 1.489(9) yes . .
C(51) C(52) 1.408(8) yes . .
C(53) C(54) 1.444(7) yes . .
C(55) C(56) 1.387(6) yes . .
C(55) C(60) 1.403(5) yes . .
C(56) C(57) 1.398(7) yes . .
C(57) C(58) 1.361(7) yes . .
C(58) C(59) 1.374(8) yes . .
C(59) C(60) 1.386(6) yes . .
C(13) H(1) 0.970 no . .
C(13) H(2) 0.970 no . .
C(14) H(3) 0.970 no . .
C(14) H(4) 0.970 no . .
C(15) H(5) 0.970 no . .
C(15) H(6) 0.970 no . .
C(16) H(7) 0.970 no . .
C(16) H(8) 0.970 no . .
C(17) H(9) 0.970 no . .
C(17) H(10) 0.970 no . .
C(18) H(11) 0.970 no . .
C(18) H(12) 0.970 no . .
C(19) H(13) 0.970 no . .
C(19) H(14) 0.970 no . .
C(20) H(15) 0.970 no . .
C(20) H(16) 0.970 no . .
C(21) H(17) 0.970 no . .
C(21) H(18) 0.970 no . .
C(22) H(19) 0.970 no . .
C(22) H(20) 0.970 no . .
C(24) H(21) 0.930 no . .
C(25) H(22) 0.930 no . .
C(26) H(23) 0.930 no . .
C(27) H(24) 0.930 no . .
C(29) H(25) 0.970 no . .
C(29) H(26) 0.970 no . .
C(30) H(27) 0.970 no . .
C(30) H(28) 0.970 no . .
C(31) H(29) 0.970 no . .
C(31) H(30) 0.970 no . .
C(32) H(31) 0.970 no . .
C(32) H(32) 0.970 no . .
C(33) H(33) 0.970 no . .
C(33) H(34) 0.970 no . .
C(34) H(35) 0.970 no . .
C(34) H(36) 0.970 no . .
C(35) H(37) 0.970 no . .
C(35) H(38) 0.970 no . .
C(36) H(39) 0.970 no . .
C(36) H(40) 0.970 no . .
C(37) H(41) 0.970 no . .
C(37) H(42) 0.970 no . .
C(38) H(43) 0.970 no . .
C(38) H(44) 0.970 no . .
C(40) H(45) 0.930 no . .
C(41) H(46) 0.930 no . .
C(42) H(47) 0.930 no . .
C(43) H(48) 0.930 no . .
C(45) H(49) 0.970 no . .
C(45) H(50) 0.970 no . .
C(46) H(51) 0.970 no . .
C(46) H(52) 0.970 no . .
C(47) H(53) 0.970 no . .
C(47) H(54) 0.970 no . .
C(48) H(55) 0.970 no . .
C(48) H(56) 0.970 no . .
C(49) H(57) 0.970 no . .
C(49) H(58) 0.970 no . .
C(50) H(59) 0.970 no . .
C(50) H(60) 0.970 no . .
C(51) H(61) 0.970 no . .
C(51) H(62) 0.970 no . .
C(52) H(63) 0.970 no . .
C(52) H(64) 0.970 no . .
C(53) H(65) 0.970 no . .
C(53) H(66) 0.970 no . .
C(54) H(67) 0.970 no . .
C(54) H(68) 0.970 no . .
C(56) H(69) 0.930 no . .
C(57) H(70) 0.930 no . .
C(58) H(71) 0.930 no . .
C(59) H(72) 0.930 no . .

loop_
_geom_contact_atom_site_label_1
_geom_contact_atom_site_label_2
_geom_contact_distance
_geom_contact_publ_flag
_geom_contact_site_symmetry_1
_geom_contact_site_symmetry_2
S(1) C(4) 3.596(4) ? . 2_665
S(2) S(7) 3.5915(17) ? . 1_655
S(7) S(2) 3.5915(17) ? . 1_455
S(12) S(16) 3.5372(19) ? . 2_656
S(13) C(11) 3.534(4) ? . 1_545
S(13) C(38) 3.535(4) ? . 2_646
S(16) S(12) 3.5372(19) ? . 2_656
S(20) C(45) 3.549(4) ? . 2_656
O(3) C(51) 3.583(8) ? . 1_455
O(3) C(53) 3.493(6) ? . 1_455
O(13) C(14) 3.379(5) ? . 1_655
C(1) C(51) 3.597(7) ? . 2_755
C(4) S(1) 3.596(4) ? . 2_665
C(11) S(13) 3.534(4) ? . 1_565
C(14) O(13) 3.379(5) ? . 1_455
C(38) S(13) 3.535(4) ? . 2_646
C(45) S(20) 3.549(4) ? . 2_656
C(51) O(3) 3.583(8) ? . 1_655
C(51) C(1) 3.597(7) ? . 2_755
C(53) O(3) 3.493(6) ? . 1_655
Ni(1) H(11) 3.025 ? . 2_655
Ni(2) H(50) 3.383 ? . 1_455
Ni(2) H(50) 3.383 ? . 2_656
Ni(3) H(39) 2.913 ? . .
Ni(3) H(39) 2.913 ? . 2_656
Ni(3) H(41) 3.311 ? . .
Ni(3) H(41) 3.311 ? . 2_656
S(1) H(19) 3.499 ? . 2_665
S(1) H(20) 3.251 ? . 2_665
S(1) H(21) 3.476 ? . 2_665
S(1) H(61) 3.073 ? . 2_755
S(2) H(60) 3.506 ? . 2_755
S(2) H(61) 3.213 ? . 2_755
S(2) H(63) 3.410 ? . 2_755
S(3) H(15) 3.016 ? . 1_655
S(3) H(16) 3.331 ? . 1_655
S(3) H(17) 3.437 ? . 1_655
S(3) H(18) 3.395 ? . 1_655
S(3) H(28) 2.907 ? . 2_755
S(3) H(29) 3.512 ? . 2_755
S(3) H(64) 3.501 ? . .
S(3) H(65) 3.131 ? . .
S(4) H(29) 3.142 ? . .
S(4) H(30) 3.319 ? . .
S(4) H(32) 3.585 ? . .
S(4) H(63) 3.466 ? . .
S(4) H(63) 3.316 ? . 2_755
S(4) H(64) 3.401 ? . 2_755
S(5) H(12) 3.555 ? . 2_655
S(5) H(14) 3.334 ? . 2_655
S(5) H(29) 3.053 ? . .
S(5) H(32) 3.070 ? . .
S(6) H(11) 3.306 ? . 2_655
S(6) H(14) 3.053 ? . 2_655
S(6) H(18) 3.034 ? . .
S(7) H(26) 3.224 ? . 2_655
S(8) H(17) 3.326 ? . 2_565
S(8) H(20) 3.176 ? . 2_565
S(8) H(67) 3.418 ? . 2_665
S(8) H(68) 3.517 ? . 2_665
S(8) H(69) 3.588 ? . 2_665
S(9) H(32) 3.096 ? . 2_665
S(9) H(34) 2.980 ? . 2_665
S(9) H(48) 3.224 ? . 2_655
S(9) H(68) 3.259 ? . 2_665
S(10) H(11) 3.598 ? . 2_655
S(10) H(19) 3.407 ? . 2_665
S(10) H(21) 3.462 ? . 2_665
S(10) H(32) 3.490 ? . 2_665
S(10) H(34) 3.414 ? . 2_665
S(11) H(3) 3.372 ? . .
S(11) H(50) 3.283 ? . 2_656
S(11) H(72) 3.528 ? . 2_656
S(12) H(71) 3.251 ? . 2_656
S(12) H(72) 3.540 ? . 2_656
S(13) H(41) 3.496 ? . 2_646
S(13) H(42) 3.193 ? . 2_646
S(13) H(43) 2.752 ? . 2_646
S(13) H(53) 3.408 ? . 2_646
S(13) H(56) 3.536 ? . 2_646
S(13) H(71) 3.515 ? . 2_656
S(14) H(53) 3.352 ? . 2_646
S(14) H(55) 3.332 ? . 2_646
S(14) H(71) 3.504 ? . 2_656
S(15) H(1) 3.159 ? . 2_556
S(15) H(2) 3.376 ? . 2_556
S(15) H(52) 3.405 ? . 1_455
S(16) H(38) 3.222 ? . .
S(16) H(39) 3.491 ? . .
S(16) H(41) 3.250 ? . 2_656
S(16) H(49) 3.343 ? . .
S(16) H(72) 2.952 ? . .
S(17) H(45) 3.401 ? . 1_565
S(17) H(46) 3.304 ? . 1_565
S(17) H(71) 3.436 ? . .
S(18) H(5) 3.225 ? . 1_565
S(18) H(6) 3.572 ? . 1_565
S(18) H(23) 2.885 ? . .
S(18) H(45) 3.271 ? . 1_565
S(18) H(46) 3.577 ? . 1_565
S(18) H(54) 3.279 ? . 1_465
S(19) H(23) 3.410 ? . .
S(19) H(24) 3.347 ? . .
S(20) H(39) 3.024 ? . .
S(20) H(41) 3.554 ? . 2_656
S(20) H(49) 3.040 ? . 2_656
S(20) H(50) 3.432 ? . 2_656
S(20) H(52) 3.128 ? . 2_656
O(3) H(62) 2.627 ? . 1_455
O(3) H(66) 2.525 ? . 1_455
O(6) H(67) 3.484 ? . 1_455
O(13) H(3) 3.156 ? . 1_655
O(13) H(4) 2.708 ? . 1_655
O(13) H(7) 3.159 ? . 1_655
O(15) H(8) 3.391 ? . 1_655
O(18) H(4) 2.832 ? . 1_655
O(18) H(7) 3.114 ? . 1_655
C(1) H(61) 2.707 ? . 2_755
C(2) H(28) 3.421 ? . 2_755
C(2) H(63) 3.076 ? . 2_755
C(3) H(29) 3.498 ? . .
C(3) H(32) 3.407 ? . .
C(3) H(61) 3.141 ? . 2_755
C(3) H(63) 3.599 ? . 2_755
C(3) H(64) 3.330 ? . 2_755
C(4) H(48) 3.391 ? . 2_655
C(5) H(26) 3.501 ? . 2_655
C(5) H(48) 3.500 ? . 2_655
C(6) H(48) 3.138 ? . 2_655
C(7) H(72) 3.221 ? . 2_656
C(8) H(71) 2.990 ? . 2_656
C(10) H(37) 3.288 ? . .
C(10) H(38) 3.254 ? . .
C(10) H(41) 3.484 ? . 2_656
C(11) H(23) 3.056 ? . .
C(11) H(46) 3.584 ? . 1_565
C(12) H(37) 3.341 ? . .
C(12) H(39) 3.448 ? . .
C(12) H(41) 3.600 ? . 2_656
C(14) H(51) 3.405 ? . 1_455
C(15) H(51) 3.286 ? . 1_455
C(16) H(51) 3.438 ? . 1_455
C(16) H(62) 3.131 ? . 1_455
C(16) H(66) 3.202 ? . 1_455
C(17) H(22) 3.422 ? . 1_545
C(17) H(62) 2.851 ? . 1_455
C(17) H(66) 3.537 ? . 1_455
C(18) H(62) 3.085 ? . 1_455
C(18) H(66) 3.594 ? . 1_455
C(21) H(65) 3.567 ? . 1_455
C(24) H(58) 3.475 ? . 1_465
C(24) H(59) 2.966 ? . 1_465
C(24) H(60) 3.598 ? . 1_465
C(25) H(9) 3.415 ? . 1_565
C(25) H(46) 3.265 ? . 1_565
C(25) H(47) 3.564 ? . 1_565
C(25) H(58) 3.366 ? . 1_465
C(25) H(59) 2.835 ? . 1_465
C(26) H(46) 3.429 ? . 1_565
C(26) H(55) 3.467 ? . 1_465
C(26) H(58) 3.454 ? . 1_465
C(33) H(47) 3.142 ? . 1_565
C(34) H(46) 3.461 ? . 1_565
C(34) H(47) 3.127 ? . 1_565
C(39) H(70) 3.434 ? . 1_545
C(40) H(70) 3.365 ? . 1_545
C(41) H(22) 3.289 ? . 1_545
C(41) H(36) 3.193 ? . 1_545
C(41) H(70) 3.277 ? . 1_545
C(42) H(22) 3.436 ? . 1_545
C(42) H(34) 3.387 ? . 1_545
C(42) H(36) 3.189 ? . 1_545
C(42) H(70) 3.255 ? . 1_545
C(43) H(70) 3.293 ? . 1_545
C(44) H(70) 3.406 ? . 1_545
C(45) H(3) 3.387 ? . 1_655
C(45) H(4) 3.584 ? . 1_655
C(46) H(3) 3.485 ? . 1_655
C(46) H(5) 3.462 ? . 1_655
C(50) H(21) 3.572 ? . 1_645
C(50) H(22) 3.556 ? . 1_645
C(51) H(9) 3.373 ? . 1_655
C(51) H(12) 3.028 ? . 1_655
C(52) H(12) 3.330 ? . 1_655
C(53) H(7) 3.593 ? . 1_655
C(53) H(15) 3.525 ? . 1_655
C(53) H(17) 3.268 ? . 1_655
C(54) H(17) 3.430 ? . 1_655
C(55) H(4) 2.972 ? . 1_655
C(60) H(1) 3.546 ? . 1_655
C(60) H(3) 3.565 ? . 1_655
C(60) H(4) 2.924 ? . 1_655
H(1) S(15) 3.159 ? . 2_556
H(1) C(60) 3.546 ? . 1_455
H(2) S(15) 3.376 ? . 2_556
H(3) S(11) 3.372 ? . .
H(3) O(13) 3.156 ? . 1_455
H(3) C(45) 3.387 ? . 1_455
H(3) C(46) 3.485 ? . 1_455
H(3) C(60) 3.565 ? . 1_455
H(3) H(50) 3.065 ? . 1_455
H(3) H(51) 2.761 ? . 1_455
H(4) O(13) 2.708 ? . 1_455
H(4) O(18) 2.832 ? . 1_455
H(4) C(45) 3.584 ? . 1_455
H(4) C(55) 2.972 ? . 1_455
H(4) C(60) 2.924 ? . 1_455
H(4) H(50) 3.571 ? . 1_455
H(4) H(51) 3.280 ? . 1_455
H(4) H(67) 3.588 ? . 1_455
H(5) S(18) 3.225 ? . 1_545
H(5) C(46) 3.462 ? . 1_455
H(5) H(51) 2.503 ? . 1_455
H(5) H(54) 3.405 ? . 1_455
H(6) S(18) 3.572 ? . 1_545
H(7) O(13) 3.159 ? . 1_455
H(7) O(18) 3.114 ? . 1_455
H(7) C(53) 3.593 ? . 1_455
H(7) H(51) 2.982 ? . 1_455
H(7) H(62) 3.121 ? . 1_455
H(7) H(66) 2.828 ? . 1_455
H(8) O(15) 3.391 ? . 1_455
H(8) H(22) 2.895 ? . 1_545
H(8) H(51) 3.464 ? . 1_455
H(8) H(54) 3.182 ? . 1_455
H(8) H(59) 3.327 ? . 1_455
H(8) H(62) 2.984 ? . 1_455
H(9) C(25) 3.415 ? . 1_545
H(9) C(51) 3.373 ? . 1_455
H(9) H(22) 2.529 ? . 1_545
H(9) H(59) 3.105 ? . 1_455
H(9) H(61) 3.378 ? . 1_455
H(9) H(62) 2.551 ? . 1_455
H(10) H(22) 3.579 ? . 1_545
H(11) Ni(1) 3.025 ? . 2_655
H(11) S(6) 3.306 ? . 2_655
H(11) S(10) 3.598 ? . 2_655
H(11) H(62) 3.564 ? . 1_455
H(12) S(5) 3.555 ? . 2_655
H(12) C(51) 3.028 ? . 1_455
H(12) C(52) 3.330 ? . 1_455
H(12) H(61) 2.920 ? . 1_455
H(12) H(62) 2.488 ? . 1_455
H(12) H(64) 2.773 ? . 1_455
H(12) H(65) 3.513 ? . 1_455
H(12) H(66) 3.002 ? . 1_455
H(13) H(16) 3.505 ? . 2_655
H(14) S(5) 3.334 ? . 2_655
H(14) S(6) 3.053 ? . 2_655
H(14) H(16) 3.258 ? . 2_655
H(15) S(3) 3.016 ? . 1_455
H(15) C(53) 3.525 ? . 1_455
H(15) H(64) 3.287 ? . 1_455
H(15) H(65) 2.839 ? . 1_455
H(15) H(66) 3.301 ? . 1_455
H(16) S(3) 3.331 ? . 1_455
H(16) H(13) 3.505 ? . 2_655
H(16) H(14) 3.258 ? . 2_655
H(16) H(16) 3.430 ? . 2_655
H(17) S(3) 3.437 ? . 1_455
H(17) S(8) 3.326 ? . 2_565
H(17) C(53) 3.268 ? . 1_455
H(17) C(54) 3.430 ? . 1_455
H(17) H(65) 2.651 ? . 1_455
H(17) H(66) 3.321 ? . 1_455
H(17) H(67) 2.775 ? . 1_455
H(18) S(3) 3.395 ? . 1_455
H(18) S(6) 3.034 ? . .
H(19) S(1) 3.499 ? . 2_665
H(19) S(10) 3.407 ? . 2_665
H(20) S(1) 3.251 ? . 2_665
H(20) S(8) 3.176 ? . 2_565
H(20) H(60) 3.432 ? . 1_465
H(21) S(1) 3.476 ? . 2_665
H(21) S(10) 3.462 ? . 2_665
H(21) C(50) 3.572 ? . 1_465
H(21) H(59) 2.877 ? . 1_465
H(21) H(60) 3.411 ? . 1_465
H(22) C(17) 3.422 ? . 1_565
H(22) C(41) 3.289 ? . 1_565
H(22) C(42) 3.436 ? . 1_565
H(22) C(50) 3.556 ? . 1_465
H(22) H(8) 2.895 ? . 1_565
H(22) H(9) 2.529 ? . 1_565
H(22) H(10) 3.579 ? . 1_565
H(22) H(46) 2.940 ? . 1_565
H(22) H(47) 3.197 ? . 1_565
H(22) H(59) 2.647 ? . 1_465
H(23) S(18) 2.885 ? . .
H(23) S(19) 3.410 ? . .
H(23) C(11) 3.056 ? . .
H(23) H(46) 3.257 ? . 1_565
H(23) H(54) 3.075 ? . 1_465
H(23) H(55) 3.330 ? . 1_465
H(24) S(19) 3.347 ? . .
H(26) S(7) 3.224 ? . 2_655
H(26) C(5) 3.501 ? . 2_655
H(28) S(3) 2.907 ? . 2_755
H(28) C(2) 3.421 ? . 2_755
H(29) S(3) 3.512 ? . 2_755
H(29) S(4) 3.142 ? . .
H(29) S(5) 3.053 ? . .
H(29) C(3) 3.498 ? . .
H(30) S(4) 3.319 ? . .
H(32) S(4) 3.585 ? . .
H(32) S(5) 3.070 ? . .
H(32) S(9) 3.096 ? . 2_665
H(32) S(10) 3.490 ? . 2_665
H(32) C(3) 3.407 ? . .
H(33) H(47) 3.341 ? . 1_565
H(34) S(9) 2.980 ? . 2_665
H(34) S(10) 3.414 ? . 2_665
H(34) C(42) 3.387 ? . 1_565
H(34) H(47) 2.533 ? . 1_565
H(35) H(46) 3.485 ? . 1_565
H(35) H(47) 3.195 ? . 1_565
H(36) C(41) 3.193 ? . 1_565
H(36) C(42) 3.189 ? . 1_565
H(36) H(46) 2.616 ? . 1_565
H(36) H(47) 2.615 ? . 1_565
H(37) C(10) 3.288 ? . .
H(37) C(12) 3.341 ? . .
H(38) S(16) 3.222 ? . .
H(38) C(10) 3.254 ? . .
H(39) Ni(3) 2.913 ? . .
H(39) S(16) 3.491 ? . .
H(39) S(20) 3.024 ? . .
H(39) C(12) 3.448 ? . .
H(41) Ni(3) 3.311 ? . .
H(41) S(13) 3.496 ? . 2_646
H(41) S(16) 3.250 ? . 2_656
H(41) S(20) 3.554 ? . 2_656
H(41) C(10) 3.484 ? . 2_656
H(41) C(12) 3.600 ? . 2_656
H(42) S(13) 3.193 ? . 2_646
H(43) S(13) 2.752 ? . 2_646
H(45) S(17) 3.401 ? . 1_545
H(45) S(18) 3.271 ? . 1_545
H(46) S(17) 3.304 ? . 1_545
H(46) S(18) 3.577 ? . 1_545
H(46) C(11) 3.584 ? . 1_545
H(46) C(25) 3.265 ? . 1_545
H(46) C(26) 3.429 ? . 1_545
H(46) C(34) 3.461 ? . 1_545
H(46) H(22) 2.940 ? . 1_545
H(46) H(23) 3.257 ? . 1_545
H(46) H(35) 3.485 ? . 1_545
H(46) H(36) 2.616 ? . 1_545
H(47) C(25) 3.564 ? . 1_545
H(47) C(33) 3.142 ? . 1_545
H(47) C(34) 3.127 ? . 1_545
H(47) H(22) 3.197 ? . 1_545
H(47) H(33) 3.341 ? . 1_545
H(47) H(34) 2.533 ? . 1_545
H(47) H(35) 3.195 ? . 1_545
H(47) H(36) 2.615 ? . 1_545
H(48) S(9) 3.224 ? . 2_655
H(48) C(4) 3.391 ? . 2_655
H(48) C(5) 3.500 ? . 2_655
H(48) C(6) 3.138 ? . 2_655
H(49) S(16) 3.343 ? . .
H(49) S(20) 3.040 ? . 2_656
H(50) Ni(2) 3.383 ? . 1_655
H(50) S(11) 3.283 ? . 2_656
H(50) S(20) 3.432 ? . 2_656
H(50) H(3) 3.065 ? . 1_655
H(50) H(4) 3.571 ? . 1_655
H(51) C(14) 3.405 ? . 1_655
H(51) C(15) 3.286 ? . 1_655
H(51) C(16) 3.438 ? . 1_655
H(51) H(3) 2.761 ? . 1_655
H(51) H(4) 3.280 ? . 1_655
H(51) H(5) 2.503 ? . 1_655
H(51) H(7) 2.982 ? . 1_655
H(51) H(8) 3.464 ? . 1_655
H(52) S(15) 3.405 ? . 1_655
H(52) S(20) 3.128 ? . 2_656
H(53) S(13) 3.408 ? . 2_646
H(53) S(14) 3.352 ? . 2_646
H(54) S(18) 3.279 ? . 1_645
H(54) H(5) 3.405 ? . 1_655
H(54) H(8) 3.182 ? . 1_655
H(54) H(23) 3.075 ? . 1_645
H(55) S(14) 3.332 ? . 2_646
H(55) C(26) 3.467 ? . 1_645
H(55) H(23) 3.330 ? . 1_645
H(55) H(70) 3.510 ? . 1_545
H(56) S(13) 3.536 ? . 2_646
H(56) H(70) 3.574 ? . 1_545
H(57) H(70) 3.233 ? . 1_545
H(58) C(24) 3.475 ? . 1_645
H(58) C(25) 3.366 ? . 1_645
H(58) C(26) 3.454 ? . 1_645
H(58) H(70) 3.222 ? . 1_545
H(59) C(24) 2.966 ? . 1_645
H(59) C(25) 2.835 ? . 1_645
H(59) H(8) 3.327 ? . 1_655
H(59) H(9) 3.105 ? . 1_655
H(59) H(21) 2.877 ? . 1_645
H(59) H(22) 2.647 ? . 1_645
H(60) S(2) 3.506 ? . 2_755
H(60) C(24) 3.598 ? . 1_645
H(60) H(20) 3.432 ? . 1_645
H(60) H(21) 3.411 ? . 1_645
H(61) S(1) 3.073 ? . 2_755
H(61) S(2) 3.213 ? . 2_755
H(61) C(1) 2.707 ? . 2_755
H(61) C(3) 3.141 ? . 2_755
H(61) H(9) 3.378 ? . 1_655
H(61) H(12) 2.920 ? . 1_655
H(62) O(3) 2.627 ? . 1_655
H(62) C(16) 3.131 ? . 1_655
H(62) C(17) 2.851 ? . 1_655
H(62) C(18) 3.085 ? . 1_655
H(62) H(7) 3.121 ? . 1_655
H(62) H(8) 2.984 ? . 1_655
H(62) H(9) 2.551 ? . 1_655
H(62) H(11) 3.564 ? . 1_655
H(62) H(12) 2.488 ? . 1_655
H(63) S(2) 3.410 ? . 2_755
H(63) S(4) 3.466 ? . .
H(63) S(4) 3.316 ? . 2_755
H(63) C(2) 3.076 ? . 2_755
H(63) C(3) 3.599 ? . 2_755
H(64) S(3) 3.501 ? . .
H(64) S(4) 3.401 ? . 2_755
H(64) C(3) 3.330 ? . 2_755
H(64) H(12) 2.773 ? . 1_655
H(64) H(15) 3.287 ? . 1_655
H(65) S(3) 3.131 ? . .
H(65) C(21) 3.567 ? . 1_655
H(65) H(12) 3.513 ? . 1_655
H(65) H(15) 2.839 ? . 1_655
H(65) H(17) 2.651 ? . 1_655
H(66) O(3) 2.525 ? . 1_655
H(66) C(16) 3.202 ? . 1_655
H(66) C(17) 3.537 ? . 1_655
H(66) C(18) 3.594 ? . 1_655
H(66) H(7) 2.828 ? . 1_655
H(66) H(12) 3.002 ? . 1_655
H(66) H(15) 3.301 ? . 1_655
H(66) H(17) 3.321 ? . 1_655
H(67) S(8) 3.418 ? . 2_665
H(67) O(6) 3.484 ? . 1_655
H(67) H(4) 3.588 ? . 1_655
H(67) H(17) 2.775 ? . 1_655
H(68) S(8) 3.517 ? . 2_665
H(68) S(9) 3.259 ? . 2_665
H(69) S(8) 3.588 ? . 2_665
H(70) C(39) 3.434 ? . 1_565
H(70) C(40) 3.365 ? . 1_565
H(70) C(41) 3.277 ? . 1_565
H(70) C(42) 3.255 ? . 1_565
H(70) C(43) 3.293 ? . 1_565
H(70) C(44) 3.406 ? . 1_565
H(70) H(55) 3.510 ? . 1_565
H(70) H(56) 3.574 ? . 1_565
H(70) H(57) 3.233 ? . 1_565
H(70) H(58) 3.222 ? . 1_565
H(71) S(12) 3.251 ? . 2_656
H(71) S(13) 3.515 ? . 2_656
H(71) S(14) 3.504 ? . 2_656
H(71) S(17) 3.436 ? . .
H(71) C(8) 2.990 ? . 2_656
H(72) S(11) 3.528 ? . 2_656
H(72) S(12) 3.540 ? . 2_656
H(72) S(16) 2.952 ? . .
H(72) C(7) 3.221 ? . 2_656

loop_
_geom_torsion_atom_site_label_1
_geom_torsion_atom_site_label_2
_geom_torsion_atom_site_label_3
_geom_torsion_atom_site_label_4
_geom_torsion
_geom_torsion_publ_flag
_geom_torsion_site_symmetry_1
_geom_torsion_site_symmetry_2
_geom_torsion_site_symmetry_3
_geom_torsion_site_symmetry_4
O(1) Cs(1) O(2) C(14) 8.7(3) ? . . . .
O(1) Cs(1) O(2) C(15) 151.0(3) ? . . . .
O(2) Cs(1) O(1) C(13) 24.7(3) ? . . . .
O(2) Cs(1) O(1) C(28) 156.3(3) ? . . . .
O(1) Cs(1) O(3) C(16) -55.4(2) ? . . . .
O(1) Cs(1) O(3) C(17) -175.6(2) ? . . . .
O(3) Cs(1) O(1) C(13) 71.2(3) ? . . . .
O(3) Cs(1) O(1) C(28) -157.2(2) ? . . . .
O(1) Cs(1) O(4) C(18) -64.4(3) ? . . . .
O(1) Cs(1) O(4) C(19) 96.6(4) ? . . . .
O(4) Cs(1) O(1) C(13) 107.1(3) ? . . . .
O(4) Cs(1) O(1) C(28) -121.3(2) ? . . . .
O(1) Cs(1) O(5) C(20) -128.4(3) ? . . . .
O(1) Cs(1) O(5) C(21) 6.4(3) ? . . . .
O(5) Cs(1) O(1) C(13) 154.3(3) ? . . . .
O(5) Cs(1) O(1) C(28) -74.1(2) ? . . . .
O(1) Cs(1) O(6) C(22) -171.8(3) ? . . . .
O(1) Cs(1) O(6) C(23) 51.6(2) ? . . . .
O(6) Cs(1) O(1) C(13) 176.6(4) ? . . . .
O(6) Cs(1) O(1) C(28) -51.8(2) ? . . . .
O(1) Cs(1) O(8) Cs(2) 97.19(17) ? . . . .
O(1) Cs(1) O(8) C(30) 178.8(3) ? . . . .
O(1) Cs(1) O(8) C(31) 4.1(4) ? . . . .
O(8) Cs(1) O(1) C(13) -149.7(3) ? . . . .
O(8) Cs(1) O(1) C(28) -18.1(3) ? . . . .
O(1) Cs(1) O(9) Cs(2) 124.50(7) ? . . . .
O(1) Cs(1) O(9) C(32) -113.5(2) ? . . . .
O(1) Cs(1) O(9) C(33) -1.7(3) ? . . . .
O(9) Cs(1) O(1) C(13) -124.3(3) ? . . . .
O(9) Cs(1) O(1) C(28) 7.3(2) ? . . . .
O(1) Cs(1) O(10) C(34) -97.3(2) ? . . . .
O(1) Cs(1) O(10) C(35) 59.7(2) ? . . . .
O(10) Cs(1) O(1) C(13) -89.1(3) ? . . . .
O(10) Cs(1) O(1) C(28) 42.5(2) ? . . . .
O(2) Cs(1) O(3) C(16) -9.0(2) ? . . . .
O(2) Cs(1) O(3) C(17) -129.3(3) ? . . . .
O(3) Cs(1) O(2) C(14) -105.5(3) ? . . . .
O(3) Cs(1) O(2) C(15) 36.7(3) ? . . . .
O(2) Cs(1) O(4) C(18) -11.0(3) ? . . . .
O(2) Cs(1) O(4) C(19) 150.1(3) ? . . . .
O(4) Cs(1) O(2) C(14) -111.1(3) ? . . . .
O(4) Cs(1) O(2) C(15) 31.2(3) ? . . . .
O(2) Cs(1) O(5) C(20) -83.0(3) ? . . . .
O(2) Cs(1) O(5) C(21) 51.9(3) ? . . . .
O(5) Cs(1) O(2) C(14) -56.0(3) ? . . . .
O(5) Cs(1) O(2) C(15) 86.2(3) ? . . . .
O(2) Cs(1) O(6) C(22) -150.0(3) ? . . . .
O(2) Cs(1) O(6) C(23) 73.5(2) ? . . . .
O(6) Cs(1) O(2) C(14) -11.3(3) ? . . . .
O(6) Cs(1) O(2) C(15) 131.0(3) ? . . . .
O(2) Cs(1) O(8) Cs(2) -72.6(2) ? . . . .
O(2) Cs(1) O(8) C(30) 9.0(4) ? . . . .
O(2) Cs(1) O(8) C(31) -165.6(3) ? . . . .
O(8) Cs(1) O(2) C(14) -177.1(3) ? . . . .
O(8) Cs(1) O(2) C(15) -34.9(4) ? . . . .
O(2) Cs(1) O(9) Cs(2) 76.81(14) ? . . . .
O(2) Cs(1) O(9) C(32) -161.2(2) ? . . . .
O(2) Cs(1) O(9) C(33) -49.4(3) ? . . . .
O(9) Cs(1) O(2) C(14) 71.6(3) ? . . . .
O(9) Cs(1) O(2) C(15) -146.2(3) ? . . . .
O(2) Cs(1) O(10) C(34) -144.3(2) ? . . . .
O(2) Cs(1) O(10) C(35) 12.8(3) ? . . . .
O(10) Cs(1) O(2) C(14) 73.2(3) ? . . . .
O(10) Cs(1) O(2) C(15) -144.5(3) ? . . . .
O(3) Cs(1) O(4) C(18) -16.5(2) ? . . . .
O(3) Cs(1) O(4) C(19) 144.5(4) ? . . . .
O(4) Cs(1) O(3) C(16) 164.1(3) ? . . . .
O(4) Cs(1) O(3) C(17) 43.9(2) ? . . . .
O(3) Cs(1) O(5) C(20) -45.8(3) ? . . . .
O(3) Cs(1) O(5) C(21) 89.0(3) ? . . . .
O(5) Cs(1) O(3) C(16) -148.3(2) ? . . . .
O(5) Cs(1) O(3) C(17) 91.4(2) ? . . . .
O(3) Cs(1) O(6) C(22) -97.7(3) ? . . . .
O(3) Cs(1) O(6) C(23) 125.8(2) ? . . . .
O(6) Cs(1) O(3) C(16) -99.7(2) ? . . . .
O(6) Cs(1) O(3) C(17) 140.0(2) ? . . . .
O(3) Cs(1) O(8) Cs(2) -129.43(7) ? . . . .
O(3) Cs(1) O(8) C(30) -47.9(3) ? . . . .
O(3) Cs(1) O(8) C(31) 137.5(3) ? . . . .
O(8) Cs(1) O(3) C(16) 143.9(2) ? . . . .
O(8) Cs(1) O(3) C(17) 23.6(3) ? . . . .
O(3) Cs(1) O(9) Cs(2) -110.2(2) ? . . . .
O(3) Cs(1) O(9) C(32) 11.8(3) ? . . . .
O(3) Cs(1) O(9) C(33) 123.6(3) ? . . . .
O(9) Cs(1) O(3) C(16) 175.9(2) ? . . . .
O(9) Cs(1) O(3) C(17) 55.6(3) ? . . . .
O(3) Cs(1) O(10) C(34) -142.3(2) ? . . . .
O(3) Cs(1) O(10) C(35) 14.8(3) ? . . . .
O(10) Cs(1) O(3) C(16) -11.6(3) ? . . . .
O(10) Cs(1) O(3) C(17) -131.8(2) ? . . . .
O(4) Cs(1) O(5) C(20) 0.4(3) ? . . . .
O(4) Cs(1) O(5) C(21) 135.3(3) ? . . . .
O(5) Cs(1) O(4) C(18) -130.5(3) ? . . . .
O(5) Cs(1) O(4) C(19) 30.6(3) ? . . . .
O(4) Cs(1) O(6) C(22) -45.6(3) ? . . . .
O(4) Cs(1) O(6) C(23) 177.9(2) ? . . . .
O(6) Cs(1) O(4) C(18) -107.4(3) ? . . . .
O(6) Cs(1) O(4) C(19) 53.6(4) ? . . . .
O(4) Cs(1) O(8) Cs(2) -146.56(9) ? . . . .
O(4) Cs(1) O(8) C(30) -65.0(3) ? . . . .
O(4) Cs(1) O(8) C(31) 120.4(3) ? . . . .
O(8) Cs(1) O(4) C(18) 143.9(3) ? . . . .
O(8) Cs(1) O(4) C(19) -55.0(3) ? . . . .
O(4) Cs(1) O(9) Cs(2) -100.48(9) ? . . . .
O(4) Cs(1) O(9) C(32) 21.5(2) ? . . . .
O(4) Cs(1) O(9) C(33) 133.3(3) ? . . . .
O(9) Cs(1) O(4) C(18) 167.5(3) ? . . . .
O(9) Cs(1) O(4) C(19) -31.5(4) ? . . . .
O(4) Cs(1) O(10) C(34) 46.1(4) ? . . . .
O(4) Cs(1) O(10) C(35) -156.8(2) ? . . . .
O(10) Cs(1) O(4) C(18) 158.4(2) ? . . . .
O(10) Cs(1) O(4) C(19) -40.5(4) ? . . . .
O(5) Cs(1) O(6) C(22) -21.4(3) ? . . . .
O(5) Cs(1) O(6) C(23) -157.9(2) ? . . . .
O(6) Cs(1) O(5) C(20) -149.3(3) ? . . . .
O(6) Cs(1) O(5) C(21) -14.4(3) ? . . . .
O(5) Cs(1) O(8) Cs(2) 156.95(9) ? . . . .
O(5) Cs(1) O(8) C(30) -121.5(3) ? . . . .
O(5) Cs(1) O(8) C(31) 63.9(3) ? . . . .
O(8) Cs(1) O(5) C(20) 74.5(3) ? . . . .
O(8) Cs(1) O(5) C(21) -150.6(3) ? . . . .
O(5) Cs(1) O(9) Cs(2) -146.25(8) ? . . . .
O(5) Cs(1) O(9) C(32) -24.2(2) ? . . . .
O(5) Cs(1) O(9) C(33) 87.6(3) ? . . . .
O(9) Cs(1) O(5) C(20) 123.1(3) ? . . . .
O(9) Cs(1) O(5) C(21) -102.0(3) ? . . . .
O(5) Cs(1) O(10) C(34) -11.7(3) ? . . . .
O(5) Cs(1) O(10) C(35) 145.4(2) ? . . . .
O(10) Cs(1) O(5) C(20) 155.4(3) ? . . . .
O(10) Cs(1) O(5) C(21) -69.7(3) ? . . . .
O(6) Cs(1) O(8) Cs(2) 122.47(7) ? . . . .
O(6) Cs(1) O(8) C(30) -156.0(3) ? . . . .
O(6) Cs(1) O(8) C(31) 29.4(3) ? . . . .
O(8) Cs(1) O(6) C(22) 23.6(3) ? . . . .
O(8) Cs(1) O(6) C(23) -112.9(2) ? . . . .
O(6) Cs(1) O(9) Cs(2) 163.13(8) ? . . . .
O(6) Cs(1) O(9) C(32) -74.9(2) ? . . . .
O(6) Cs(1) O(9) C(33) 36.9(3) ? . . . .
O(9) Cs(1) O(6) C(22) 63.3(3) ? . . . .
O(9) Cs(1) O(6) C(23) -73.2(2) ? . . . .
O(6) Cs(1) O(10) C(34) -51.0(2) ? . . . .
O(6) Cs(1) O(10) C(35) 106.0(2) ? . . . .
O(10) Cs(1) O(6) C(22) 110.7(3) ? . . . .
O(10) Cs(1) O(6) C(23) -25.8(2) ? . . . .
O(8) Cs(1) O(9) Cs(2) -70.61(8) ? . . . .
O(8) Cs(1) O(9) C(32) 51.4(2) ? . . . .
O(8) Cs(1) O(9) C(33) 163.2(3) ? . . . .
O(9) Cs(1) O(8) Cs(2) 63.92(9) ? . . . .
O(9) Cs(1) O(8) C(30) 145.5(3) ? . . . .
O(9) Cs(1) O(8) C(31) -29.1(3) ? . . . .
O(8) Cs(1) O(10) C(34) 59.6(2) ? . . . .
O(8) Cs(1) O(10) C(35) -143.4(2) ? . . . .
O(10) Cs(1) O(8) Cs(2) 39.22(6) ? . . . .
O(10) Cs(1) O(8) C(30) 120.8(3) ? . . . .
O(10) Cs(1) O(8) C(31) -53.8(3) ? . . . .
O(9) Cs(1) O(10) C(34) 34.5(2) ? . . . .
O(9) Cs(1) O(10) C(35) -168.5(3) ? . . . .
O(10) Cs(1) O(9) Cs(2) 74.57(10) ? . . . .
O(10) Cs(1) O(9) C(32) -163.4(2) ? . . . .
O(10) Cs(1) O(9) C(33) -51.6(3) ? . . . .
O(7) Cs(2) O(8) Cs(1) 75.39(8) ? . . . .
O(7) Cs(2) O(8) C(30) -55.9(2) ? . . . .
O(7) Cs(2) O(8) C(31) -165.7(2) ? . . . .
O(8) Cs(2) O(7) C(29) 39.0(2) ? . . . .
O(8) Cs(2) O(7) C(44) -153.7(2) ? . . . .
O(7) Cs(2) O(9) Cs(1) 38.48(6) ? . . . .
O(7) Cs(2) O(9) C(32) -50.3(4) ? . . . .
O(7) Cs(2) O(9) C(33) 132.5(4) ? . . . .
O(9) Cs(2) O(7) C(29) 63.0(2) ? . . . .
O(9) Cs(2) O(7) C(44) -129.7(2) ? . . . .
O(7) Cs(2) O(11) C(36) -97.7(4) ? . . . .
O(7) Cs(2) O(11) C(37) 62.0(3) ? . . . .
O(11) Cs(2) O(7) C(29) 152.8(2) ? . . . .
O(11) Cs(2) O(7) C(44) -39.9(2) ? . . . .
O(7) Cs(2) O(13) C(45) -5.8(3) ? . . . .
O(7) Cs(2) O(13) C(60) -135.7(2) ? . . . .
O(13) Cs(2) O(7) C(29) -164.1(2) ? . . . .
O(13) Cs(2) O(7) C(44) 3.2(3) ? . . . .
O(7) Cs(2) O(14) C(46) -166.6(2) ? . . . .
O(7) Cs(2) O(14) C(47) 37.2(3) ? . . . .
O(14) Cs(2) O(7) C(29) -139.4(2) ? . . . .
O(14) Cs(2) O(7) C(44) 27.9(2) ? . . . .
O(7) Cs(2) O(15) C(48) -88.3(4) ? . . . .
O(7) Cs(2) O(15) C(49) 30.7(3) ? . . . .
O(15) Cs(2) O(7) C(29) -100.5(2) ? . . . .
O(15) Cs(2) O(7) C(44) 66.8(2) ? . . . .
O(7) Cs(2) O(16) C(50) -73.2(4) ? . . . .
O(7) Cs(2) O(16) C(51) 147.5(3) ? . . . .
O(16) Cs(2) O(7) C(29) -48.9(2) ? . . . .
O(16) Cs(2) O(7) C(44) 118.4(2) ? . . . .
O(7) Cs(2) O(17) C(52) -41.2(3) ? . . . .
O(7) Cs(2) O(17) C(53) -174.6(2) ? . . . .
O(17) Cs(2) O(7) C(29) -8.5(2) ? . . . .
O(17) Cs(2) O(7) C(44) 158.8(2) ? . . . .
O(7) Cs(2) O(18) C(54) 0.7(3) ? . . . .
O(7) Cs(2) O(18) C(55) 135.1(2) ? . . . .
O(18) Cs(2) O(7) C(29) 6.5(2) ? . . . .
O(18) Cs(2) O(7) C(44) 173.8(2) ? . . . .
O(8) Cs(2) O(9) Cs(1) 62.37(9) ? . . . .
O(8) Cs(2) O(9) C(32) -26.4(3) ? . . . .
O(8) Cs(2) O(9) C(33) 156.4(5) ? . . . .
O(9) Cs(2) O(8) Cs(1) -70.54(10) ? . . . .
O(9) Cs(2) O(8) C(30) 158.1(2) ? . . . .
O(9) Cs(2) O(8) C(31) 48.4(2) ? . . . .
O(8) Cs(2) O(11) C(36) -54.3(4) ? . . . .
O(8) Cs(2) O(11) C(37) 105.4(3) ? . . . .
O(11) Cs(2) O(8) Cs(1) 3.50(8) ? . . . .
O(11) Cs(2) O(8) C(30) -127.8(2) ? . . . .
O(11) Cs(2) O(8) C(31) 122.5(2) ? . . . .
O(8) Cs(2) O(13) C(45) 139.7(2) ? . . . .
O(8) Cs(2) O(13) C(60) 9.8(2) ? . . . .
O(13) Cs(2) O(8) Cs(1) -90.28(12) ? . . . .
O(13) Cs(2) O(8) C(30) 138.4(2) ? . . . .
O(13) Cs(2) O(8) C(31) 28.7(2) ? . . . .
O(8) Cs(2) O(14) C(46) -169.5(2) ? . . . .
O(8) Cs(2) O(14) C(47) 34.3(4) ? . . . .
O(14) Cs(2) O(8) Cs(1) 79.19(16) ? . . . .
O(14) Cs(2) O(8) C(30) -52.1(3) ? . . . .
O(14) Cs(2) O(8) C(31) -161.9(2) ? . . . .
O(8) Cs(2) O(15) C(48) -118.7(3) ? . . . .
O(8) Cs(2) O(15) C(49) 0.3(3) ? . . . .
O(15) Cs(2) O(8) Cs(1) 118.40(8) ? . . . .
O(15) Cs(2) O(8) C(30) -12.9(2) ? . . . .
O(15) Cs(2) O(8) C(31) -122.7(2) ? . . . .
O(8) Cs(2) O(16) C(50) -121.6(4) ? . . . .
O(8) Cs(2) O(16) C(51) 99.1(3) ? . . . .
O(16) Cs(2) O(8) Cs(1) 152.32(9) ? . . . .
O(16) Cs(2) O(8) C(30) 21.0(2) ? . . . .
O(16) Cs(2) O(8) C(31) -88.7(2) ? . . . .
O(8) Cs(2) O(17) C(52) -75.3(3) ? . . . .
O(8) Cs(2) O(17) C(53) 151.2(2) ? . . . .
O(17) Cs(2) O(8) Cs(1) -153.79(8) ? . . . .
O(17) Cs(2) O(8) C(30) 74.9(2) ? . . . .
O(17) Cs(2) O(8) C(31) -34.8(2) ? . . . .
O(8) Cs(2) O(18) C(54) -23.5(2) ? . . . .
O(8) Cs(2) O(18) C(55) 110.9(2) ? . . . .
O(18) Cs(2) O(8) Cs(1) -119.97(6) ? . . . .
O(18) Cs(2) O(8) C(30) 108.7(2) ? . . . .
O(18) Cs(2) O(8) C(31) -1.0(2) ? . . . .
O(9) Cs(2) O(11) C(36) -10.1(4) ? . . . .
O(9) Cs(2) O(11) C(37) 149.6(3) ? . . . .
O(11) Cs(2) O(9) Cs(1) -49.88(9) ? . . . .
O(11) Cs(2) O(9) C(32) -138.7(4) ? . . . .
O(11) Cs(2) O(9) C(33) 44.1(4) ? . . . .
O(9) Cs(2) O(13) C(45) 125.0(2) ? . . . .
O(9) Cs(2) O(13) C(60) -4.8(2) ? . . . .
O(13) Cs(2) O(9) Cs(1) -127.69(7) ? . . . .
O(13) Cs(2) O(9) C(32) 143.5(4) ? . . . .
O(13) Cs(2) O(9) C(33) -33.7(4) ? . . . .
O(9) Cs(2) O(14) C(46) -39.2(3) ? . . . .
O(9) Cs(2) O(14) C(47) 164.7(3) ? . . . .
O(14) Cs(2) O(9) Cs(1) -93.6(2) ? . . . .
O(14) Cs(2) O(9) C(32) 177.6(3) ? . . . .
O(14) Cs(2) O(9) C(33) 0.4(5) ? . . . .
O(9) Cs(2) O(15) C(48) -135.6(4) ? . . . .
O(9) Cs(2) O(15) C(49) -16.7(5) ? . . . .
O(15) Cs(2) O(9) Cs(1) 84.2(2) ? . . . .
O(15) Cs(2) O(9) C(32) -4.6(5) ? . . . .
O(15) Cs(2) O(9) C(33) 178.2(4) ? . . . .
O(9) Cs(2) O(16) C(50) -153.2(4) ? . . . .
O(9) Cs(2) O(16) C(51) 67.6(3) ? . . . .
O(16) Cs(2) O(9) Cs(1) 106.62(9) ? . . . .
O(16) Cs(2) O(9) C(32) 17.8(4) ? . . . .
O(16) Cs(2) O(9) C(33) -159.4(4) ? . . . .
O(9) Cs(2) O(17) C(52) -124.3(3) ? . . . .
O(9) Cs(2) O(17) C(53) 102.3(3) ? . . . .
O(17) Cs(2) O(9) Cs(1) 143.17(10) ? . . . .
O(17) Cs(2) O(9) C(32) 54.4(4) ? . . . .
O(17) Cs(2) O(9) C(33) -122.8(5) ? . . . .
O(9) Cs(2) O(18) C(54) -57.9(2) ? . . . .
O(9) Cs(2) O(18) C(55) 76.5(2) ? . . . .
O(18) Cs(2) O(9) Cs(1) -164.98(8) ? . . . .
O(18) Cs(2) O(9) C(32) 106.2(4) ? . . . .
O(18) Cs(2) O(9) C(33) -71.0(4) ? . . . .
O(11) Cs(2) O(13) C(45) 38.5(2) ? . . . .
O(11) Cs(2) O(13) C(60) -91.4(2) ? . . . .
O(13) Cs(2) O(11) C(36) 95.1(4) ? . . . .
O(13) Cs(2) O(11) C(37) -105.3(3) ? . . . .
O(11) Cs(2) O(14) C(46) -86.6(2) ? . . . .
O(11) Cs(2) O(14) C(47) 117.3(3) ? . . . .
O(14) Cs(2) O(11) C(36) 149.2(5) ? . . . .
O(14) Cs(2) O(11) C(37) -51.1(3) ? . . . .
O(11) Cs(2) O(15) C(48) -3.9(4) ? . . . .
O(11) Cs(2) O(15) C(49) 115.0(3) ? . . . .
O(15) Cs(2) O(11) C(36) -173.3(4) ? . . . .
O(15) Cs(2) O(11) C(37) -13.6(3) ? . . . .
O(11) Cs(2) O(16) C(50) -25.9(5) ? . . . .
O(11) Cs(2) O(16) C(51) -165.2(3) ? . . . .
O(16) Cs(2) O(11) C(36) -141.5(4) ? . . . .
O(16) Cs(2) O(11) C(37) 18.2(4) ? . . . .
O(11) Cs(2) O(17) C(52) -161.6(3) ? . . . .
O(11) Cs(2) O(17) C(53) 65.0(3) ? . . . .
O(17) Cs(2) O(11) C(36) 25.3(6) ? . . . .
O(17) Cs(2) O(11) C(37) -175.1(3) ? . . . .
O(11) Cs(2) O(18) C(54) -141.7(2) ? . . . .
O(11) Cs(2) O(18) C(55) -7.3(2) ? . . . .
O(18) Cs(2) O(11) C(36) 65.8(4) ? . . . .
O(18) Cs(2) O(11) C(37) -134.5(3) ? . . . .
O(13) Cs(2) O(14) C(46) 3.8(2) ? . . . .
O(13) Cs(2) O(14) C(47) -152.3(3) ? . . . .
O(14) Cs(2) O(13) C(45) -35.2(2) ? . . . .
O(14) Cs(2) O(13) C(60) -165.1(2) ? . . . .
O(13) Cs(2) O(15) C(48) 75.2(4) ? . . . .
O(13) Cs(2) O(15) C(49) -165.8(3) ? . . . .
O(15) Cs(2) O(13) C(45) -66.8(2) ? . . . .
O(15) Cs(2) O(13) C(60) 163.3(2) ? . . . .
O(13) Cs(2) O(16) C(50) 88.2(4) ? . . . .
O(13) Cs(2) O(16) C(51) -51.1(3) ? . . . .
O(16) Cs(2) O(13) C(45) -113.7(2) ? . . . .
O(16) Cs(2) O(13) C(60) 116.4(2) ? . . . .
O(13) Cs(2) O(17) C(52) 131.3(3) ? . . . .
O(13) Cs(2) O(17) C(53) -2.1(2) ? . . . .
O(17) Cs(2) O(13) C(45) -162.0(2) ? . . . .
O(17) Cs(2) O(13) C(60) 68.1(2) ? . . . .
O(13) Cs(2) O(18) C(54) 176.6(3) ? . . . .
O(13) Cs(2) O(18) C(55) -49.0(2) ? . . . .
O(18) Cs(2) O(13) C(45) -179.7(2) ? . . . .
O(18) Cs(2) O(13) C(60) 50.39(19) ? . . . .
O(14) Cs(2) O(15) C(48) 43.1(3) ? . . . .
O(14) Cs(2) O(15) C(49) 162.0(3) ? . . . .
O(15) Cs(2) O(14) C(46) 141.9(2) ? . . . .
O(15) Cs(2) O(14) C(47) -14.3(3) ? . . . .
O(14) Cs(2) O(16) C(50) 36.5(4) ? . . . .
O(14) Cs(2) O(16) C(51) -102.8(3) ? . . . .
O(16) Cs(2) O(14) C(46) 121.6(2) ? . . . .
O(16) Cs(2) O(14) C(47) -34.5(3) ? . . . .
O(14) Cs(2) O(17) C(52) 83.6(3) ? . . . .
O(14) Cs(2) O(17) C(53) -49.8(3) ? . . . .
O(17) Cs(2) O(14) C(46) 72.4(2) ? . . . .
O(17) Cs(2) O(14) C(47) -83.8(3) ? . . . .
O(14) Cs(2) O(18) C(54) 149.2(2) ? . . . .
O(14) Cs(2) O(18) C(55) -76.4(2) ? . . . .
O(18) Cs(2) O(14) C(46) 28.5(2) ? . . . .
O(18) Cs(2) O(14) C(47) -127.6(3) ? . . . .
O(15) Cs(2) O(16) C(50) 15.7(4) ? . . . .
O(15) Cs(2) O(16) C(51) -123.6(3) ? . . . .
O(16) Cs(2) O(15) C(48) -163.7(4) ? . . . .
O(16) Cs(2) O(15) C(49) -44.7(3) ? . . . .
O(15) Cs(2) O(17) C(52) 36.3(3) ? . . . .
O(15) Cs(2) O(17) C(53) -97.1(2) ? . . . .
O(17) Cs(2) O(15) C(48) 169.2(4) ? . . . .
O(17) Cs(2) O(15) C(49) -71.8(3) ? . . . .
O(15) Cs(2) O(18) C(54) 99.5(2) ? . . . .
O(15) Cs(2) O(18) C(55) -126.1(2) ? . . . .
O(18) Cs(2) O(15) C(48) 120.0(3) ? . . . .
O(18) Cs(2) O(15) C(49) -121.1(3) ? . . . .
O(16) Cs(2) O(17) C(52) 10.0(3) ? . . . .
O(16) Cs(2) O(17) C(53) -123.5(3) ? . . . .
O(17) Cs(2) O(16) C(50) 160.3(4) ? . . . .
O(17) Cs(2) O(16) C(51) 21.1(3) ? . . . .
O(16) Cs(2) O(18) C(54) 51.6(2) ? . . . .
O(16) Cs(2) O(18) C(55) -174.0(2) ? . . . .
O(18) Cs(2) O(16) C(50) 129.3(4) ? . . . .
O(18) Cs(2) O(16) C(51) -9.9(3) ? . . . .
O(17) Cs(2) O(18) C(54) 19.9(2) ? . . . .
O(17) Cs(2) O(18) C(55) 154.3(2) ? . . . .
O(18) Cs(2) O(17) C(52) 147.9(3) ? . . . .
O(18) Cs(2) O(17) C(53) 14.5(2) ? . . . .
S(1) Ni(1) S(5) C(3) 1.61(14) ? . . . .
S(5) Ni(1) S(1) C(1) -1.28(13) ? . . . .
S(1) Ni(1) S(6) C(4) 113.1(7) ? . . . .
S(6) Ni(1) S(1) C(1) 70.9(7) ? . . . .
S(1) Ni(1) S(10) C(6) -177.40(14) ? . . . .
S(10) Ni(1) S(1) C(1) -176.28(13) ? . . . .
S(5) Ni(1) S(6) C(4) -174.56(14) ? . . . .
S(6) Ni(1) S(5) C(3) -175.53(14) ? . . . .
S(5) Ni(1) S(10) C(6) 77.7(5) ? . . . .
S(10) Ni(1) S(5) C(3) 106.3(5) ? . . . .
S(6) Ni(1) S(10) C(6) -0.17(14) ? . . . .
S(10) Ni(1) S(6) C(4) 0.37(14) ? . . . .
S(11) Ni(2) S(15) C(9) 3.53(16) ? . . . .
S(15) Ni(2) S(11) C(7) -3.31(18) ? . . . .
S(11) Ni(2) S(15) C(9) 176.47(16) ? . . 2_556 2_556
S(15) Ni(2) S(11) C(7) 176.69(18) ? 2_556 . . .
S(11) Ni(2) S(15) C(9) -176.47(16) ? 2_556 . . .
S(15) Ni(2) S(11) C(7) -176.69(18) ? . . 2_556 2_556
S(11) Ni(2) S(15) C(9) -3.53(16) ? 2_556 . 2_556 2_556
S(15) Ni(2) S(11) C(7) 3.31(18) ? 2_556 . 2_556 2_556
S(16) Ni(3) S(20) C(12) 1.66(15) ? . . . .
S(20) Ni(3) S(16) C(10) -2.39(14) ? . . . .
S(16) Ni(3) S(20) C(12) 178.34(15) ? . . 2_656 2_656
S(20) Ni(3) S(16) C(10) 177.61(14) ? 2_656 . . .
S(16) Ni(3) S(20) C(12) -178.34(15) ? 2_656 . . .
S(20) Ni(3) S(16) C(10) -177.61(14) ? . . 2_656 2_656
S(16) Ni(3) S(20) C(12) -1.66(15) ? 2_656 . 2_656 2_656
S(20) Ni(3) S(16) C(10) 2.39(14) ? 2_656 . 2_656 2_656
Ni(1) S(1) C(1) S(2) 179.8(2) ? . . . .
Ni(1) S(1) C(1) C(3) 0.6(3) ? . . . .
C(1) S(2) C(2) S(3) 179.0(2) ? . . . .
C(1) S(2) C(2) S(4) -0.9(2) ? . . . .
C(2) S(2) C(1) S(1) -178.6(2) ? . . . .
C(2) S(2) C(1) C(3) 0.6(3) ? . . . .
C(2) S(4) C(3) S(5) 177.8(2) ? . . . .
C(2) S(4) C(3) C(1) -0.5(3) ? . . . .
C(3) S(4) C(2) S(2) 0.9(2) ? . . . .
C(3) S(4) C(2) S(3) -179.0(2) ? . . . .
Ni(1) S(5) C(3) S(4) -180.0(2) ? . . . .
Ni(1) S(5) C(3) C(1) -1.8(3) ? . . . .
Ni(1) S(6) C(4) S(7) -179.4(2) ? . . . .
Ni(1) S(6) C(4) C(6) -0.6(3) ? . . . .
C(4) S(7) C(5) S(8) 178.5(3) ? . . . .
C(4) S(7) C(5) S(9) -2.2(2) ? . . . .
C(5) S(7) C(4) S(6) -179.4(2) ? . . . .
C(5) S(7) C(4) C(6) 1.8(3) ? . . . .
C(5) S(9) C(6) S(10) 179.1(2) ? . . . .
C(5) S(9) C(6) C(4) -0.8(3) ? . . . .
C(6) S(9) C(5) S(7) 2.0(2) ? . . . .
C(6) S(9) C(5) S(8) -178.8(3) ? . . . .
Ni(1) S(10) C(6) S(9) 179.89(12) ? . . . .
Ni(1) S(10) C(6) C(4) -0.2(3) ? . . . .
Ni(2) S(11) C(7) S(12) -175.0(2) ? . . . .
Ni(2) S(11) C(7) C(9) 2.3(4) ? . . . .
C(7) S(12) C(8) S(13) -177.9(3) ? . . . .
C(7) S(12) C(8) S(14) 0.9(3) ? . . . .
C(8) S(12) C(7) S(11) 177.6(3) ? . . . .
C(8) S(12) C(7) C(9) 0.1(3) ? . . . .
C(8) S(14) C(9) S(15) -177.7(3) ? . . . .
C(8) S(14) C(9) C(7) 1.5(4) ? . . . .
C(9) S(14) C(8) S(12) -1.4(3) ? . . . .
C(9) S(14) C(8) S(13) 177.4(3) ? . . . .
Ni(2) S(15) C(9) S(14) 176.0(2) ? . . . .
Ni(2) S(15) C(9) C(7) -3.2(4) ? . . . .
Ni(3) S(16) C(10) S(17) -176.4(2) ? . . . .
Ni(3) S(16) C(10) C(12) 3.0(3) ? . . . .
C(10) S(17) C(11) S(18) 178.6(3) ? . . . .
C(10) S(17) C(11) S(19) -1.8(2) ? . . . .
C(11) S(17) C(10) S(16) -178.3(2) ? . . . .
C(11) S(17) C(10) C(12) 2.3(3) ? . . . .
C(11) S(19) C(12) S(20) -178.9(2) ? . . . .
C(11) S(19) C(12) C(10) 0.6(3) ? . . . .
C(12) S(19) C(11) S(17) 1.0(2) ? . . . .
C(12) S(19) C(11) S(18) -179.4(3) ? . . . .
Ni(3) S(20) C(12) S(19) 179.2(2) ? . . . .
Ni(3) S(20) C(12) C(10) -0.3(3) ? . . . .
Cs(1) O(1) C(13) C(14) -56.3(4) ? . . . .
Cs(1) O(1) C(28) C(23) 52.7(3) ? . . . .
Cs(1) O(1) C(28) C(27) -126.6(4) ? . . . .
C(13) O(1) C(28) C(23) -177.7(3) ? . . . .
C(13) O(1) C(28) C(27) 3.0(6) ? . . . .
C(28) O(1) C(13) C(14) 176.8(3) ? . . . .
Cs(1) O(2) C(14) C(13) -40.7(4) ? . . . .
Cs(1) O(2) C(15) C(16) -71.2(4) ? . . . .
C(14) O(2) C(15) C(16) 74.8(5) ? . . . .
C(15) O(2) C(14) C(13) 177.0(4) ? . . . .
Cs(1) O(3) C(16) C(15) -17.8(5) ? . . . .
Cs(1) O(3) C(17) C(18) -76.3(4) ? . . . .
C(16) O(3) C(17) C(18) 167.9(5) ? . . . .
C(17) O(3) C(16) C(15) 87.4(6) ? . . . .
Cs(1) O(4) C(18) C(17) -12.2(4) ? . . . .
Cs(1) O(4) C(19) C(20) -67.5(8) ? . . . .
C(18) O(4) C(19) C(20) 94.7(8) ? . . . .
C(19) O(4) C(18) C(17) -172.6(4) ? . . . .
Cs(1) O(5) C(20) C(19) -31.1(6) ? . . . .
Cs(1) O(5) C(21) C(22) 46.8(4) ? . . . .
C(20) O(5) C(21) C(22) -177.2(4) ? . . . .
C(21) O(5) C(20) C(19) -170.7(5) ? . . . .
Cs(1) O(6) C(22) C(21) 53.6(3) ? . . . .
Cs(1) O(6) C(23) C(24) 124.7(3) ? . . . .
Cs(1) O(6) C(23) C(28) -53.3(3) ? . . . .
C(22) O(6) C(23) C(24) -12.1(5) ? . . . .
C(22) O(6) C(23) C(28) 170.0(3) ? . . . .
C(23) O(6) C(22) C(21) -174.6(3) ? . . . .
Cs(2) O(7) C(29) C(30) -14.8(3) ? . . . .
Cs(2) O(7) C(44) C(39) 22.9(4) ? . . . .
Cs(2) O(7) C(44) C(43) -159.1(3) ? . . . .
C(29) O(7) C(44) C(39) -170.2(3) ? . . . .
C(29) O(7) C(44) C(43) 7.8(5) ? . . . .
C(44) O(7) C(29) C(30) 175.7(3) ? . . . .
Cs(1) O(8) C(30) C(29) 12.6(5) ? . . . .
Cs(1) O(8) C(31) C(32) 0.2(3) ? . . . .
Cs(2) O(8) C(30) C(29) 92.8(3) ? . . . .
Cs(2) O(8) C(31) C(32) -86.4(4) ? . . . .
C(30) O(8) C(31) C(32) -175.5(4) ? . . . .
C(31) O(8) C(30) C(29) -172.4(3) ? . . . .
Cs(1) O(9) C(32) C(31) -85.5(4) ? . . . .
Cs(1) O(9) C(33) C(34) 77.6(5) ? . . . .
Cs(2) O(9) C(32) C(31) -1.5(6) ? . . . .
Cs(2) O(9) C(33) C(34) -9.7(7) ? . . . .
C(32) O(9) C(33) C(34) 172.8(5) ? . . . .
C(33) O(9) C(32) C(31) 176.1(5) ? . . . .
Cs(1) O(10) C(34) C(33) -14.4(4) ? . . . .
Cs(1) O(10) C(35) C(36) 31.3(4) ? . . . .
C(34) O(10) C(35) C(36) -170.1(4) ? . . . .
C(35) O(10) C(34) C(33) -173.2(4) ? . . . .
Cs(2) O(11) C(36) C(35) -32.8(6) ? . . . .
Cs(2) O(11) C(37) C(38) -84.1(3) ? . . . .
C(36) O(11) C(37) C(38) 79.8(5) ? . . . .
C(37) O(11) C(36) C(35) 168.5(4) ? . . . .
C(38) O(12) C(39) C(40) -5.4(5) ? . . . .
C(38) O(12) C(39) C(44) 173.9(3) ? . . . .
C(39) O(12) C(38) C(37) 161.5(3) ? . . . .
Cs(2) O(13) C(45) C(46) 66.2(4) ? . . . .
Cs(2) O(13) C(60) C(55) -53.6(4) ? . . . .
Cs(2) O(13) C(60) C(59) 127.0(4) ? . . . .
C(45) O(13) C(60) C(55) -179.6(3) ? . . . .
C(45) O(13) C(60) C(59) 1.0(6) ? . . . .
C(60) O(13) C(45) C(46) -166.9(4) ? . . . .
Cs(2) O(14) C(46) C(45) 26.9(4) ? . . . .
Cs(2) O(14) C(47) C(48) -15.7(5) ? . . . .
C(46) O(14) C(47) C(48) -174.0(4) ? . . . .
C(47) O(14) C(46) C(45) -174.8(3) ? . . . .
Cs(2) O(15) C(48) C(47) -76.5(4) ? . . . .
Cs(2) O(15) C(49) C(50) 77.9(4) ? . . . .
C(48) O(15) C(49) C(50) -171.6(4) ? . . . .
C(49) O(15) C(48) C(47) 170.8(4) ? . . . .
Cs(2) O(16) C(50) C(49) 14.3(7) ? . . . .
Cs(2) O(16) C(51) C(52) -52.8(6) ? . . . .
C(50) O(16) C(51) C(52) 165.4(5) ? . . . .
C(51) O(16) C(50) C(49) 155.1(6) ? . . . .
Cs(2) O(17) C(52) C(51) -42.6(6) ? . . . .
Cs(2) O(17) C(53) C(54) -47.8(4) ? . . . .
C(52) O(17) C(53) C(54) 177.1(3) ? . . . .
C(53) O(17) C(52) C(51) 94.3(6) ? . . . .
Cs(2) O(18) C(54) C(53) -52.9(5) ? . . . .
Cs(2) O(18) C(55) C(56) -131.2(4) ? . . . .
Cs(2) O(18) C(55) C(60) 48.1(4) ? . . . .
C(54) O(18) C(55) C(56) 3.6(7) ? . . . .
C(54) O(18) C(55) C(60) -177.1(4) ? . . . .
C(55) O(18) C(54) C(53) 175.8(4) ? . . . .
S(1) C(1) C(3) S(4) 179.2(2) ? . . . .
S(1) C(1) C(3) S(5) 0.9(4) ? . . . .
S(2) C(1) C(3) S(4) -0.1(3) ? . . . .
S(2) C(1) C(3) S(5) -178.4(2) ? . . . .
S(6) C(4) C(6) S(9) -179.5(2) ? . . . .
S(6) C(4) C(6) S(10) 0.5(4) ? . . . .
S(7) C(4) C(6) S(9) -0.6(4) ? . . . .
S(7) C(4) C(6) S(10) 179.4(2) ? . . . .
S(11) C(7) C(9) S(14) -178.6(2) ? . . . .
S(11) C(7) C(9) S(15) 0.6(6) ? . . . .
S(12) C(7) C(9) S(14) -1.1(5) ? . . . .
S(12) C(7) C(9) S(15) 178.1(2) ? . . . .
S(16) C(10) C(12) S(19) 178.6(2) ? . . . .
S(16) C(10) C(12) S(20) -2.0(5) ? . . . .
S(17) C(10) C(12) S(19) -1.9(4) ? . . . .
S(17) C(10) C(12) S(20) 177.5(2) ? . . . .
O(1) C(13) C(14) O(2) 63.9(4) ? . . . .
O(2) C(15) C(16) O(3) 59.0(5) ? . . . .
O(3) C(17) C(18) O(4) 70.5(5) ? . . . .
O(4) C(19) C(20) O(5) 65.6(9) ? . . . .
O(5) C(21) C(22) O(6) -64.4(4) ? . . . .
O(6) C(23) C(24) C(25) -179.1(4) ? . . . .
O(6) C(23) C(28) O(1) 0.8(5) ? . . . .
O(6) C(23) C(28) C(27) -179.9(3) ? . . . .
C(24) C(23) C(28) O(1) -177.3(3) ? . . . .
C(24) C(23) C(28) C(27) 2.1(6) ? . . . .
C(28) C(23) C(24) C(25) -1.2(6) ? . . . .
C(23) C(24) C(25) C(26) -0.6(8) ? . . . .
C(24) C(25) C(26) C(27) 1.6(9) ? . . . .
C(25) C(26) C(27) C(28) -0.7(9) ? . . . .
C(26) C(27) C(28) O(1) 178.2(4) ? . . . .
C(26) C(27) C(28) C(23) -1.1(7) ? . . . .
O(7) C(29) C(30) O(8) -60.0(4) ? . . . .
O(8) C(31) C(32) O(9) 65.2(6) ? . . . .
O(9) C(33) C(34) O(10) -50.4(6) ? . . . .
O(10) C(35) C(36) O(11) 63.9(5) ? . . . .
O(11) C(37) C(38) O(12) 59.7(4) ? . . . .
O(12) C(39) C(40) C(41) 178.8(3) ? . . . .
O(12) C(39) C(44) O(7) -1.9(4) ? . . . .
O(12) C(39) C(44) C(43) 180.0(2) ? . . . .
C(40) C(39) C(44) O(7) 177.5(3) ? . . . .
C(40) C(39) C(44) C(43) -0.7(5) ? . . . .
C(44) C(39) C(40) C(41) -0.5(5) ? . . . .
C(39) C(40) C(41) C(42) 0.2(5) ? . . . .
C(40) C(41) C(42) C(43) 1.2(8) ? . . . .
C(41) C(42) C(43) C(44) -2.4(7) ? . . . .
C(42) C(43) C(44) O(7) -175.9(4) ? . . . .
C(42) C(43) C(44) C(39) 2.1(6) ? . . . .
O(13) C(45) C(46) O(14) -63.1(4) ? . . . .
O(14) C(47) C(48) O(15) 65.6(5) ? . . . .
O(15) C(49) C(50) O(16) -63.2(7) ? . . . .
O(16) C(51) C(52) O(17) 65.7(7) ? . . . .
O(17) C(53) C(54) O(18) 67.1(5) ? . . . .
O(18) C(55) C(56) C(57) 179.1(5) ? . . . .
O(18) C(55) C(60) O(13) 1.6(5) ? . . . .
O(18) C(55) C(60) C(59) -179.0(4) ? . . . .
C(56) C(55) C(60) O(13) -179.1(4) ? . . . .
C(56) C(55) C(60) C(59) 0.4(7) ? . . . .
C(60) C(55) C(56) C(57) -0.2(6) ? . . . .
C(55) C(56) C(57) C(58) 0.1(7) ? . . . .
C(56) C(57) C(58) C(59) -0.1(7) ? . . . .
C(57) C(58) C(59) C(60) 0.3(8) ? . . . .
C(58) C(59) C(60) O(13) 179.0(4) ? . . . .
C(58) C(59) C(60) C(55) -0.4(7) ? . . . .
